data_7718811
loop_
_publ_author_name
'Zacher, 3rd, Peter A'
'Unruh, Daniel K.'
'Daly, Scott R.'

_publ_section_title
;
 Synthesis of bulky hydride ligands: <i>m</i>-terphenylborohydride
 complexes with trivalent uranium and neodymium.
;
_journal_issue 23
_journal_name_full 'Dalton transactions (Cambridge, England : 2003)'
_journal_page_first 9135
_journal_page_last 9139
_journal_paper_doi 10.1039/d5dt01076d
_journal_volume 54
_journal_year 2025
_chemical_formula_moiety 'C110 H160 B3 Nd O2'
_chemical_formula_sum 'C110 H160 B3 Nd O2'
_chemical_formula_weight 1691.04
_chemical_properties_physical Air-sensitive
_space_group_crystal_system monoclinic
_space_group_IT_number 14
_space_group_name_Hall '-P 2yn'
_space_group_name_H-M_alt 'P 1 21/n 1'
_atom_sites_solution_hydrogens geom
_audit_creation_date 2025-05-06
_audit_creation_method
;
Olex2 1.5
(compiled 2025.04.05 svn.rf049d14d for OlexSys, GUI svn.r7221)
;
_audit_update_record
;
2025-05-07 deposited with the CCDC.	2025-05-13 downloaded from the CCDC.
;
_cell_angle_alpha 90
_cell_angle_beta 96.375(2)
_cell_angle_gamma 90
_cell_formula_units_Z 4
_cell_length_a 14.4185(6)
_cell_length_b 30.3781(12)
_cell_length_c 23.2224(11)
_cell_measurement_reflns_used 9214
_cell_measurement_temperature 100.00
_cell_measurement_theta_max 26.413
_cell_measurement_theta_min 2.216
_cell_volume 10108.7(8)
_computing_cell_refinement 'SAINT V8.40B (?, 2016)'
_computing_data_reduction 'SAINT V8.40B (?, 2016)'
_computing_molecular_graphics 'Olex2 1.5 (Dolomanov et al., 2009)'
_computing_publication_material 'Olex2 1.5 (Dolomanov et al., 2009)'
_computing_structure_refinement 'SHELXL 2016/4 (Sheldrick, 2015)'
_computing_structure_solution 'SHELXT 2014/5 (Sheldrick, 2014)'
_diffrn_ambient_temperature 100.00
_diffrn_measured_fraction_theta_full 1.000
_diffrn_measured_fraction_theta_max 0.998
_diffrn_measurement_device_type 'Bruker D8 VENTURE DUO'
_diffrn_radiation_type MoK\a
_diffrn_radiation_wavelength 0.71073
_diffrn_reflns_av_R_equivalents 0.0491
_diffrn_reflns_av_unetI/netI 0.0183
_diffrn_reflns_Laue_measured_fraction_full 1.000
_diffrn_reflns_Laue_measured_fraction_max 0.998
_diffrn_reflns_limit_h_max 18
_diffrn_reflns_limit_h_min -18
_diffrn_reflns_limit_k_max 38
_diffrn_reflns_limit_k_min -38
_diffrn_reflns_limit_l_max 29
_diffrn_reflns_limit_l_min -29
_diffrn_reflns_number 271583
_diffrn_reflns_point_group_measured_fraction_full 1.000
_diffrn_reflns_point_group_measured_fraction_max 0.998
_diffrn_reflns_theta_full 25.242
_diffrn_reflns_theta_max 26.429
_diffrn_reflns_theta_min 1.888
_diffrn_source_current 1.4
_diffrn_source_power 0.07
_diffrn_source_voltage 50.0
_exptl_absorpt_coefficient_mu 0.560
_exptl_absorpt_correction_T_max 0.7454
_exptl_absorpt_correction_T_min 0.7137
_exptl_absorpt_correction_type multi-scan
_exptl_absorpt_process_details
;
SADABS-2016/2 (Bruker,2016/2) was used for absorption correction.
wR2(int) was 0.0945 before and 0.0488 after correction.
The Ratio of minimum to maximum transmission is 0.9575.
The \l/2 correction factor is Not present.
;
_exptl_crystal_colour 'clear bluish blue'
_exptl_crystal_colour_lustre clear
_exptl_crystal_colour_modifier bluish
_exptl_crystal_colour_primary blue
_exptl_crystal_density_diffrn 1.111
_exptl_crystal_description plate
_exptl_crystal_F_000 3644
_exptl_crystal_size_max 0.287
_exptl_crystal_size_mid 0.182
_exptl_crystal_size_min 0.114
_refine_diff_density_max 0.500
_refine_diff_density_min -1.227
_refine_diff_density_rms 0.059
_refine_ls_extinction_method none
_refine_ls_goodness_of_fit_ref 1.134
_refine_ls_hydrogen_treatment constr
_refine_ls_matrix_type full
_refine_ls_number_parameters 1115
_refine_ls_number_reflns 20738
_refine_ls_number_restraints 39
_refine_ls_restrained_S_all 1.138
_refine_ls_R_factor_all 0.0360
_refine_ls_R_factor_gt 0.0337
_refine_ls_shift/su_max 0.005
_refine_ls_shift/su_mean 0.000
_refine_ls_structure_factor_coef Fsqd
_refine_ls_weighting_details 'w=1/[\s^2^(Fo^2^)+(0.0236P)^2^+12.3549P] where P=(Fo^2^+2Fc^2^)/3'
_refine_ls_weighting_scheme calc
_refine_ls_wR_factor_gt 0.0739
_refine_ls_wR_factor_ref 0.0750
_reflns_Friedel_coverage 0.000
_reflns_number_gt 19592
_reflns_number_total 20738
_reflns_threshold_expression 'I > 2\s(I)'
_cod_data_source_file d5dt01076d2.cif
_cod_data_source_block mo_dal24_82
_cod_depositor_comments 'Adding full bibliography for 7718809--7718812.cif.'
_cod_database_code 7718811
_shelx_shelxl_version_number 2019/3
_shelx_space_group_comment
;
The symmetry employed for this shelxl refinement is uniquely defined
by the following loop, which should always be used as a source of
symmetry information in preference to the above space-group names.
They are only intended as comments.
;
_shelx_estimated_absorpt_t_max 0.939
_shelx_estimated_absorpt_t_min 0.856
_olex2_refinement_description
;
1. Fixed Uiso
 At 1.2 times of:
  All C(H) groups, All C(H,H) groups
 At 1.5 times of:
  All B(H,H,H) groups, All C(H,H,H) groups
2. Restrained distances
 C51-C56 \\sim C51-C57
 with sigma of 0.02
 C51-C54 \\sim C51-C55
 with sigma of 0.02
 C51-C52 \\sim C51-C53
 with sigma of 0.02
3. Rigid body (RIGU) restrains
 C53, C54, C51, C55, C56, C57, C52
 with sigma for 1-2 distances of 0.001 and sigma for 1-3 distances of 0.001
4. Others
 Sof(C53)=Sof(H53A)=Sof(H53B)=Sof(H53C)=Sof(C57)=Sof(H57A)=Sof(H57B)=Sof(H57C)=
 Sof(C55)=Sof(H55A)=Sof(H55B)=Sof(H55C)=1-FVAR(1)
 Sof(C56)=Sof(H56A)=Sof(H56B)=Sof(H56C)=Sof(C54)=Sof(H54A)=Sof(H54B)=Sof(H54C)=
 Sof(C52)=Sof(H52A)=Sof(H52B)=Sof(H52C)=FVAR(1)
5.a Secondary CH2 refined with riding coordinates:
 C107(H10A,H10B), C106(H10C,H10D), C113(H11A,H11B), C112(H11C,H11D), C109(H10E,
 H10F), C108(H10G,H10H), C110(H11E,H11F), C111(H11G,H11H)
5.b Aromatic/amide H refined with riding coordinates:
 C9(H9), C43(H43), C42(H42), C23(H23), C94(H94), C5(H5), C80(H80), C59(H59),
 C8(H8), C93(H93), C39(H39), C3(H3), C79(H79), C22(H22), C4(H4), C63(H63),
 C12(H12), C97(H97), C37(H37), C46(H46), C60(H60), C38(H38), C74(H74), C83(H83),
  C76(H76), C26(H26), C75(H75)
5.c Idealised Me refined as rotating group:
 C86(H86A,H86B,H86C), C87(H87A,H87B,H87C), C91(H91A,H91B,H91C), C66(H66A,H66B,
 H66C), B1(H1A,H1B,H1C), C16(H16A,H16B,H16C), C65(H65A,H65B,H65C), C48(H48A,
 H48B,H48C), C89(H89A,H89B,H89C), C30(H30A,H30B,H30C), C67(H67A,H67B,H67C),
 C85(H85A,H85B,H85C), B3(H3A,H3B,H3C), C49(H49A,H49B,H49C), C33(H33A,H33B,H33C),
  C19(H19A,H19B,H19C), B2(H2A,H2B,H2C), C34(H34A,H34B,H34C), C105(H10I,H10J,
 H10K), C50(H50A,H50B,H50C), C103(H10L,H10M,H10N), C90(H90A,H90B,H90C),
 C20(H20A,H20B,H20C), C15(H15A,H15B,H15C), C100(H10O,H10P,H10Q), C28(H28A,H28B,
 H28C), C14(H14A,H14B,H14C), C69(H69A,H69B,H69C), C104(H10R,H10S,H10T),
 C70(H70A,H70B,H70C), C32(H32A,H32B,H32C), C101(H10U,H10V,H10W), C18(H18A,H18B,
 H18C), C99(H99A,H99B,H99C), C29(H29A,H29B,H29C), C71(H71A,H71B,H71C), C56(H56A,
 H56B,H56C), C54(H54A,H54B,H54C), C52(H52A,H52B,H52C), C53(H53A,H53B,H53C),
 C57(H57A,H57B,H57C), C55(H55A,H55B,H55C)
;
_olex2_submission_special_instructions 'No special instructions were received'

loop_
_space_group_symop_operation_xyz
'x, y, z'
'-x+1/2, y+1/2, -z+1/2'
'-x, -y, -z'
'x-1/2, -y-1/2, z-1/2'

loop_
_atom_site_label
_atom_site_type_symbol
_atom_site_fract_x
_atom_site_fract_y
_atom_site_fract_z
_atom_site_U_iso_or_equiv
_atom_site_adp_type
_atom_site_occupancy
_atom_site_site_symmetry_order
_atom_site_calc_flag
_atom_site_refinement_flags_posn
_atom_site_refinement_flags_adp
_atom_site_refinement_flags_occupancy
_atom_site_disorder_assembly
_atom_site_disorder_group
Nd1 Nd 0.40827(2) 0.71705(2) 0.72216(2) 0.01021(3) Uani 1 1 d . . . . .
O1 O 0.40451(9) 0.79606(4) 0.70142(6) 0.0149(3) Uani 1 1 d . . . . .
O2 O 0.41075(9) 0.63828(4) 0.74423(6) 0.0161(3) Uani 1 1 d . . . . .
C1 C 0.64042(13) 0.73129(6) 0.84726(8) 0.0130(4) Uani 1 1 d . . . . .
C2 C 0.65278(13) 0.77047(6) 0.88044(8) 0.0132(4) Uani 1 1 d . . . . .
C9 C 0.70462(13) 0.61638(6) 0.85526(9) 0.0160(4) Uani 1 1 d . . . . .
H9 H 0.692889 0.617194 0.894697 0.019 Uiso 1 1 calc R U . . .
C43 C 0.27329(13) 0.63499(6) 0.55866(8) 0.0151(4) Uani 1 1 d . . . . .
H43 H 0.258412 0.665468 0.557921 0.018 Uiso 1 1 calc R U . . .
C73 C 0.10011(13) 0.69579(6) 0.81003(8) 0.0145(4) Uani 1 1 d . . . . .
C41 C 0.36046(13) 0.62123(6) 0.54371(8) 0.0140(4) Uani 1 1 d . . . . .
C21 C 0.57996(13) 0.80557(6) 0.87999(8) 0.0138(4) Uani 1 1 d . . . . .
C42 C 0.38160(13) 0.57659(6) 0.54514(8) 0.0151(4) Uani 1 1 d . . . . .
H42 H 0.440635 0.567206 0.535207 0.018 Uiso 1 1 calc R U . . .
C23 C 0.49086(13) 0.79549(6) 0.89475(8) 0.0141(4) Uani 1 1 d . . . . .
H23 H 0.474413 0.765616 0.900178 0.017 Uiso 1 1 calc R U . . .
C72 C 0.13793(13) 0.72763(6) 0.77457(8) 0.0125(4) Uani 1 1 d . . . . .
C82 C 0.13098(13) 0.82235(6) 0.62115(8) 0.0145(4) Uani 1 1 d . . . . .
C94 C 0.10222(13) 0.61398(7) 0.81230(8) 0.0162(4) Uani 1 1 d . . . . .
H94 H 0.046239 0.614847 0.786552 0.019 Uiso 1 1 calc R U . . .
C78 C 0.10364(12) 0.79984(6) 0.71829(8) 0.0133(4) Uani 1 1 d . . . . .
C6 C 0.71065(13) 0.69885(6) 0.85720(8) 0.0138(4) Uani 1 1 d . . . . .
C5 C 0.78915(13) 0.70604(7) 0.89760(8) 0.0155(4) Uani 1 1 d . . . . .
H5 H 0.834172 0.683325 0.905027 0.019 Uiso 1 1 calc R U . . .
C80 C 0.11975(13) 0.78952(6) 0.66180(8) 0.0138(4) Uani 1 1 d . . . . .
H80 H 0.123169 0.759507 0.650738 0.017 Uiso 1 1 calc R U . . .
C7 C 0.71087(12) 0.65588(6) 0.82527(8) 0.0145(4) Uani 1 1 d . . . . .
C59 C 0.52458(13) 0.80218(6) 0.52416(8) 0.0137(4) Uani 1 1 d . . . . .
H59 H 0.470489 0.802759 0.496792 0.016 Uiso 1 1 calc R U . . .
C84 C 0.15144(14) 0.80934(7) 0.56002(8) 0.0187(4) Uani 1 1 d . . . . .
C92 C 0.14754(13) 0.65347(6) 0.82867(8) 0.0146(4) Uani 1 1 d . . . . .
C8 C 0.72813(13) 0.65433(6) 0.76750(9) 0.0162(4) Uani 1 1 d . . . . .
H8 H 0.732380 0.681082 0.746774 0.019 Uiso 1 1 calc R U . . .
C77 C 0.08112(13) 0.76495(6) 0.75980(8) 0.0136(4) Uani 1 1 d . . . . .
C35 C 0.46245(12) 0.69113(6) 0.55002(8) 0.0122(4) Uani 1 1 d . . . . .
C36 C 0.51820(13) 0.71969(6) 0.51982(8) 0.0140(4) Uani 1 1 d . . . . .
C40 C 0.42575(13) 0.65334(6) 0.51978(8) 0.0139(4) Uani 1 1 d . . . . .
C44 C 0.31790(14) 0.54499(6) 0.56089(8) 0.0156(4) Uani 1 1 d . . . . .
C93 C 0.22918(13) 0.65196(6) 0.86661(8) 0.0147(4) Uani 1 1 d . . . . .
H93 H 0.260056 0.678645 0.878316 0.018 Uiso 1 1 calc R U . . .
C61 C 0.56676(13) 0.84198(6) 0.54285(8) 0.0135(4) Uani 1 1 d . . . . .
C39 C 0.44620(14) 0.64446(7) 0.46335(9) 0.0178(4) Uani 1 1 d . . . . .
H39 H 0.422185 0.618503 0.444351 0.021 Uiso 1 1 calc R U . . .
C3 C 0.73368(14) 0.77752(6) 0.91810(8) 0.0167(4) Uani 1 1 d . . . . .
H3 H 0.741938 0.804737 0.938170 0.020 Uiso 1 1 calc R U . . .
C45 C 0.20831(13) 0.60465(7) 0.57455(8) 0.0159(4) Uani 1 1 d . . . . .
C79 C 0.09844(13) 0.84410(6) 0.73381(8) 0.0154(4) Uani 1 1 d . . . . .
H79 H 0.088128 0.851481 0.772337 0.018 Uiso 1 1 calc R U . . .
C22 C 0.60312(14) 0.84930(6) 0.87138(8) 0.0167(4) Uani 1 1 d . . . . .
H22 H 0.663402 0.856190 0.861081 0.020 Uiso 1 1 calc R U . . .
C11 C 0.71516(13) 0.57568(6) 0.82878(9) 0.0168(4) Uani 1 1 d . . . . .
C4 C 0.80195(13) 0.74560(7) 0.92670(8) 0.0176(4) Uani 1 1 d . . . . .
H4 H 0.856977 0.750770 0.952282 0.021 Uiso 1 1 calc R U . . .
C63 C 0.64639(13) 0.84015(6) 0.58283(8) 0.0153(4) Uani 1 1 d . . . . .
H63 H 0.675802 0.866860 0.595959 0.018 Uiso 1 1 calc R U . . .
C96 C 0.26682(13) 0.61185(6) 0.88793(8) 0.0147(4) Uani 1 1 d . . . . .
C58 C 0.56003(13) 0.76169(6) 0.54473(8) 0.0137(4) Uani 1 1 d . . . . .
C64 C 0.52444(13) 0.88580(6) 0.51947(8) 0.0159(4) Uani 1 1 d . . . . .
C10 C 0.73936(13) 0.61432(7) 0.73923(9) 0.0179(4) Uani 1 1 d . . . . .
C62 C 0.68416(13) 0.80031(7) 0.60411(8) 0.0168(4) Uani 1 1 d . . . . .
C12 C 0.73245(13) 0.57549(7) 0.77066(9) 0.0179(4) Uani 1 1 d . . . . .
H12 H 0.739712 0.548074 0.752000 0.021 Uiso 1 1 calc R U . . .
C97 C 0.22007(13) 0.57324(6) 0.86999(9) 0.0162(4) Uani 1 1 d . . . . .
H97 H 0.245432 0.545782 0.883510 0.019 Uiso 1 1 calc R U . . .
C102 C 0.35550(13) 0.61212(7) 0.93133(9) 0.0170(4) Uani 1 1 d . . . . .
C25 C 0.53981(15) 0.88344(6) 0.87751(8) 0.0172(4) Uani 1 1 d . . . . .
C37 C 0.53596(13) 0.71038(6) 0.46291(9) 0.0166(4) Uani 1 1 d . . . . .
H37 H 0.572750 0.730181 0.443377 0.020 Uiso 1 1 calc R U . . .
C46 C 0.23249(13) 0.55997(7) 0.57585(8) 0.0162(4) Uani 1 1 d . . . . .
H46 H 0.189020 0.539122 0.587355 0.019 Uiso 1 1 calc R U . . .
C95 C 0.13669(13) 0.57365(7) 0.83257(9) 0.0169(4) Uani 1 1 d . . . . .
C60 C 0.63978(13) 0.76132(6) 0.58466(8) 0.0159(4) Uani 1 1 d . . . . .
H60 H 0.664472 0.733943 0.598954 0.019 Uiso 1 1 calc R U . . .
C107 C 0.33095(14) 0.60929(7) 0.72875(9) 0.0196(4) Uani 1 1 d . . . . .
H10A H 0.301380 0.615763 0.689121 0.024 Uiso 1 1 calc R U . . .
H10B H 0.283762 0.612795 0.756293 0.024 Uiso 1 1 calc R U . . .
C38 C 0.50070(14) 0.67278(7) 0.43478(9) 0.0190(4) Uani 1 1 d . . . . .
H38 H 0.513746 0.666514 0.396418 0.023 Uiso 1 1 calc R U . . .
C74 C 0.01209(14) 0.70159(7) 0.82923(9) 0.0204(4) Uani 1 1 d . . . . .
H74 H -0.012448 0.679217 0.851790 0.024 Uiso 1 1 calc R U . . .
C81 C 0.10805(13) 0.87767(6) 0.69404(9) 0.0169(4) Uani 1 1 d . . . . .
C83 C 0.12450(13) 0.86602(6) 0.63822(9) 0.0169(4) Uani 1 1 d . . . . .
H83 H 0.131556 0.888646 0.610799 0.020 Uiso 1 1 calc R U . . .
C86 C 0.16644(16) 0.84923(8) 0.52176(9) 0.0266(5) Uani 1 1 d . . . . .
H86A H 0.109638 0.867190 0.517155 0.040 Uiso 1 1 calc R U . . .
H86B H 0.180767 0.839125 0.483654 0.040 Uiso 1 1 calc R U . . .
H86C H 0.218524 0.866899 0.539981 0.040 Uiso 1 1 calc R U . . .
C106 C 0.49747(14) 0.61336(7) 0.74248(9) 0.0203(4) Uani 1 1 d . . . . .
H10C H 0.528242 0.608078 0.782143 0.024 Uiso 1 1 calc R U . . .
H10D H 0.541195 0.629504 0.720130 0.024 Uiso 1 1 calc R U . . .
C87 C 0.24124(16) 0.78130(8) 0.56601(10) 0.0280(5) Uani 1 1 d . . . . .
H87A H 0.292778 0.798468 0.585842 0.042 Uiso 1 1 calc R U . . .
H87B H 0.256500 0.772864 0.527430 0.042 Uiso 1 1 calc R U . . .
H87C H 0.231465 0.754756 0.588548 0.042 Uiso 1 1 calc R U . . .
C24 C 0.42583(14) 0.82850(6) 0.90162(8) 0.0156(4) Uani 1 1 d . . . . .
C31 C 0.32941(14) 0.81832(7) 0.92085(9) 0.0178(4) Uani 1 1 d . . . . .
C76 C -0.00460(13) 0.77079(7) 0.78157(8) 0.0165(4) Uani 1 1 d . . . . .
H76 H -0.039307 0.796943 0.772511 0.020 Uiso 1 1 calc R U . . .
C113 C 0.48307(14) 0.81467(7) 0.67497(9) 0.0200(4) Uani 1 1 d . . . . .
H11A H 0.466617 0.818835 0.632787 0.024 Uiso 1 1 calc R U . . .
H11B H 0.538219 0.795131 0.681239 0.024 Uiso 1 1 calc R U . . .
C51 C 0.11093(14) 0.61876(8) 0.58885(9) 0.0234(4) Uani 1 1 d D . . . .
C98 C 0.08662(15) 0.53017(7) 0.81515(10) 0.0231(4) Uani 1 1 d . . . . .
C26 C 0.45187(14) 0.87237(6) 0.89241(8) 0.0175(4) Uani 1 1 d . . . . .
H26 H 0.408009 0.895184 0.896507 0.021 Uiso 1 1 calc R U . . .
C91 C 0.17354(16) 0.93479(7) 0.76436(9) 0.0236(4) Uani 1 1 d . . . . .
H91A H 0.235611 0.927651 0.753577 0.035 Uiso 1 1 calc R U . . .
H91B H 0.160581 0.916533 0.797334 0.035 Uiso 1 1 calc R U . . .
H91C H 0.171465 0.965936 0.775118 0.035 Uiso 1 1 calc R U . . .
C17 C 0.76075(15) 0.61481(7) 0.67576(9) 0.0230(4) Uani 1 1 d . . . . .
C13 C 0.70822(14) 0.53310(7) 0.86399(9) 0.0197(4) Uani 1 1 d . . . . .
C66 C 0.58229(16) 0.92579(7) 0.54203(10) 0.0239(4) Uani 1 1 d . . . . .
H66A H 0.552035 0.952790 0.526337 0.036 Uiso 1 1 calc R U . . .
H66B H 0.644998 0.923685 0.529746 0.036 Uiso 1 1 calc R U . . .
H66C H 0.586818 0.926477 0.584445 0.036 Uiso 1 1 calc R U . . .
C88 C 0.09996(15) 0.92577(7) 0.71282(9) 0.0214(4) Uani 1 1 d . . . . .
C27 C 0.57219(16) 0.93141(7) 0.87054(9) 0.0226(4) Uani 1 1 d . . . . .
C75 C -0.03965(14) 0.73929(7) 0.81592(9) 0.0219(4) Uani 1 1 d . . . . .
H75 H -0.098285 0.743380 0.830206 0.026 Uiso 1 1 calc R U . . .
C112 C 0.50260(15) 0.85838(7) 0.70482(10) 0.0223(4) Uani 1 1 d . . . . .
H11C H 0.530457 0.879594 0.679319 0.027 Uiso 1 1 calc R U . . .
H11D H 0.544576 0.854948 0.741277 0.027 Uiso 1 1 calc R U . . .
B1 B 0.55195(14) 0.72508(7) 0.79987(9) 0.0128(4) Uani 1 1 d . . . . .
H1A H 0.574801 0.705037 0.759202 0.019 Uiso 1 1 calc R U . . .
H1B H 0.522414 0.760510 0.784052 0.019 Uiso 1 1 calc R U . . .
H1C H 0.492298 0.705030 0.820814 0.019 Uiso 1 1 calc R U . . .
C16 C 0.72801(17) 0.49177(7) 0.82967(11) 0.0285(5) Uani 1 1 d . . . . .
H16A H 0.791005 0.493574 0.817756 0.043 Uiso 1 1 calc R U . . .
H16B H 0.682338 0.489569 0.795248 0.043 Uiso 1 1 calc R U . . .
H16C H 0.723367 0.465701 0.854052 0.043 Uiso 1 1 calc R U . . .
C47 C 0.34249(14) 0.49579(6) 0.55866(9) 0.0195(4) Uani 1 1 d . . . . .
C65 C 0.42582(14) 0.89066(7) 0.53791(10) 0.0228(4) Uani 1 1 d . . . . .
H65A H 0.429244 0.890208 0.580288 0.034 Uiso 1 1 calc R U . . .
H65B H 0.386660 0.866254 0.521884 0.034 Uiso 1 1 calc R U . . .
H65C H 0.398668 0.918627 0.523306 0.034 Uiso 1 1 calc R U . . .
C109 C 0.46826(16) 0.57052(7) 0.71321(11) 0.0275(5) Uani 1 1 d . . . . .
H10E H 0.511174 0.546315 0.726833 0.033 Uiso 1 1 calc R U . . .
H10F H 0.465641 0.572984 0.670547 0.033 Uiso 1 1 calc R U . . .
C48 C 0.43088(15) 0.48588(7) 0.59979(9) 0.0226(4) Uani 1 1 d . . . . .
H48A H 0.418803 0.491520 0.639833 0.034 Uiso 1 1 calc R U . . .
H48B H 0.481863 0.504852 0.590043 0.034 Uiso 1 1 calc R U . . .
H48C H 0.448418 0.454963 0.595741 0.034 Uiso 1 1 calc R U . . .
C89 C 0.1150(2) 0.95795(7) 0.66360(11) 0.0338(6) Uani 1 1 d . . . . .
H89A H 0.110910 0.988264 0.677540 0.051 Uiso 1 1 calc R U . . .
H89B H 0.066881 0.953106 0.630965 0.051 Uiso 1 1 calc R U . . .
H89C H 0.176743 0.952996 0.650928 0.051 Uiso 1 1 calc R U . . .
C108 C 0.37129(17) 0.56345(7) 0.73208(12) 0.0313(5) Uani 1 1 d . . . . .
H10G H 0.333798 0.543135 0.705499 0.038 Uiso 1 1 calc R U . . .
H10H H 0.375092 0.551671 0.772024 0.038 Uiso 1 1 calc R U . . .
C30 C 0.60416(16) 0.93814(7) 0.81023(10) 0.0248(5) Uani 1 1 d . . . . .
H30A H 0.551197 0.933589 0.780546 0.037 Uiso 1 1 calc R U . . .
H30B H 0.653586 0.916968 0.804481 0.037 Uiso 1 1 calc R U . . .
H30C H 0.628083 0.968144 0.807177 0.037 Uiso 1 1 calc R U . . .
C67 C 0.51826(16) 0.88581(7) 0.45322(9) 0.0217(4) Uani 1 1 d . . . . .
H67A H 0.492276 0.913912 0.438276 0.033 Uiso 1 1 calc R U . . .
H67B H 0.477776 0.861679 0.437773 0.033 Uiso 1 1 calc R U . . .
H67C H 0.580764 0.881863 0.441200 0.033 Uiso 1 1 calc R U . . .
C85 C 0.06986(16) 0.78228(8) 0.53003(9) 0.0257(5) Uani 1 1 d . . . . .
H85A H 0.058100 0.756898 0.554230 0.039 Uiso 1 1 calc R U . . .
H85B H 0.085662 0.771986 0.492331 0.039 Uiso 1 1 calc R U . . .
H85C H 0.013795 0.800710 0.524399 0.039 Uiso 1 1 calc R U . . .
B3 B 0.23974(14) 0.72264(7) 0.75397(9) 0.0131(4) Uani 1 1 d . . . . .
H3A H 0.233384 0.706172 0.706727 0.020 Uiso 1 1 calc R U . . .
H3B H 0.286965 0.699731 0.787602 0.020 Uiso 1 1 calc R U . . .
H3C H 0.275174 0.758285 0.752136 0.020 Uiso 1 1 calc R U . . .
C49 C 0.26369(17) 0.46625(7) 0.57569(12) 0.0302(5) Uani 1 1 d . . . . .
H49A H 0.282419 0.435317 0.573746 0.045 Uiso 1 1 calc R U . . .
H49B H 0.207192 0.471247 0.548931 0.045 Uiso 1 1 calc R U . . .
H49C H 0.251116 0.473298 0.615262 0.045 Uiso 1 1 calc R U . . .
C110 C 0.36241(14) 0.83056(7) 0.73401(9) 0.0201(4) Uani 1 1 d . . . . .
H11E H 0.376420 0.825622 0.776222 0.024 Uiso 1 1 calc R U . . .
H11F H 0.293849 0.831127 0.724086 0.024 Uiso 1 1 calc R U . . .
C111 C 0.40514(15) 0.87268(7) 0.71658(10) 0.0232(4) Uani 1 1 d . . . . .
H11G H 0.407986 0.894691 0.748158 0.028 Uiso 1 1 calc R U . . .
H11H H 0.369773 0.885175 0.681371 0.028 Uiso 1 1 calc R U . . .
C33 C 0.25251(15) 0.83485(8) 0.87484(10) 0.0269(5) Uani 1 1 d . . . . .
H33A H 0.261900 0.866246 0.867690 0.040 Uiso 1 1 calc R U . . .
H33B H 0.191400 0.830490 0.888693 0.040 Uiso 1 1 calc R U . . .
H33C H 0.255181 0.818364 0.838790 0.040 Uiso 1 1 calc R U . . .
C19 C 0.84637(17) 0.64404(8) 0.67100(11) 0.0338(6) Uani 1 1 d . . . . .
H19A H 0.899810 0.632362 0.696135 0.051 Uiso 1 1 calc R U . . .
H19B H 0.833027 0.674086 0.683049 0.051 Uiso 1 1 calc R U . . .
H19C H 0.860946 0.644333 0.630776 0.051 Uiso 1 1 calc R U . . .
B2 B 0.44285(14) 0.70110(7) 0.61541(9) 0.0128(4) Uani 1 1 d . . . . .
H2A H 0.384277 0.729160 0.615474 0.019 Uiso 1 1 calc R U . . .
H2B H 0.513489 0.713443 0.642853 0.019 Uiso 1 1 calc R U . . .
H2C H 0.416105 0.668156 0.636820 0.019 Uiso 1 1 calc R U . . .
C34 C 0.31443(15) 0.76892(7) 0.92923(12) 0.0290(5) Uani 1 1 d . . . . .
H34A H 0.319337 0.753503 0.892630 0.043 Uiso 1 1 calc R U . . .
H34B H 0.252339 0.763974 0.941418 0.043 Uiso 1 1 calc R U . . .
H34C H 0.362024 0.757688 0.959018 0.043 Uiso 1 1 calc R U . . .
C68 C 0.77244(14) 0.79799(7) 0.64791(9) 0.0229(5) Uani 1 1 d . . . . .
C105 C 0.38810(16) 0.56560(8) 0.94958(11) 0.0295(5) Uani 1 1 d . . . . .
H10I H 0.338626 0.550521 0.967610 0.044 Uiso 1 1 calc R U . . .
H10J H 0.444272 0.567499 0.977397 0.044 Uiso 1 1 calc R U . . .
H10K H 0.402235 0.549062 0.915384 0.044 Uiso 1 1 calc R U . . .
C50 C 0.35980(16) 0.48380(7) 0.49637(10) 0.0258(5) Uani 1 1 d . . . . .
H50A H 0.411511 0.501517 0.484904 0.039 Uiso 1 1 calc R U . . .
H50B H 0.303311 0.489769 0.470005 0.039 Uiso 1 1 calc R U . . .
H50C H 0.375607 0.452498 0.494531 0.039 Uiso 1 1 calc R U . . .
C103 C 0.43430(14) 0.63529(8) 0.90373(9) 0.0248(5) Uani 1 1 d . . . . .
H10L H 0.447299 0.619192 0.868948 0.037 Uiso 1 1 calc R U . . .
H10M H 0.490656 0.636011 0.931513 0.037 Uiso 1 1 calc R U . . .
H10N H 0.415243 0.665447 0.893134 0.037 Uiso 1 1 calc R U . . .
C90 C 0.00231(17) 0.93370(8) 0.73129(13) 0.0353(6) Uani 1 1 d . . . . .
H90A H -0.007358 0.914246 0.763753 0.053 Uiso 1 1 calc R U . . .
H90B H -0.044922 0.927482 0.698617 0.053 Uiso 1 1 calc R U . . .
H90C H -0.003104 0.964439 0.743286 0.053 Uiso 1 1 calc R U . . .
C20 C 0.78211(19) 0.56877(8) 0.65354(10) 0.0323(5) Uani 1 1 d . . . . .
H20A H 0.797243 0.570881 0.613520 0.048 Uiso 1 1 calc R U . . .
H20B H 0.727424 0.549791 0.654879 0.048 Uiso 1 1 calc R U . . .
H20C H 0.835314 0.556206 0.678021 0.048 Uiso 1 1 calc R U . . .
C15 C 0.77922(17) 0.53466(8) 0.91850(10) 0.0297(5) Uani 1 1 d . . . . .
H15A H 0.774218 0.507698 0.941111 0.045 Uiso 1 1 calc R U . . .
H15B H 0.766269 0.560232 0.942063 0.045 Uiso 1 1 calc R U . . .
H15C H 0.842435 0.537055 0.907053 0.045 Uiso 1 1 calc R U . . .
C100 C 0.14158(17) 0.50673(8) 0.77162(13) 0.0368(6) Uani 1 1 d . . . . .
H10O H 0.205671 0.501615 0.789154 0.055 Uiso 1 1 calc R U . . .
H10P H 0.142487 0.525072 0.736971 0.055 Uiso 1 1 calc R U . . .
H10Q H 0.111825 0.478463 0.760809 0.055 Uiso 1 1 calc R U . . .
C28 C 0.4950(2) 0.96457(7) 0.87804(12) 0.0393(6) Uani 1 1 d . . . . .
H28A H 0.517887 0.994417 0.872090 0.059 Uiso 1 1 calc R U . . .
H28B H 0.476409 0.962084 0.917241 0.059 Uiso 1 1 calc R U . . .
H28C H 0.441072 0.958506 0.849599 0.059 Uiso 1 1 calc R U . . .
C14 C 0.60948(16) 0.52970(8) 0.88215(11) 0.0296(5) Uani 1 1 d . . . . .
H14A H 0.564016 0.528727 0.847518 0.044 Uiso 1 1 calc R U . . .
H14B H 0.596984 0.555371 0.905651 0.044 Uiso 1 1 calc R U . . .
H14C H 0.604297 0.502812 0.904904 0.044 Uiso 1 1 calc R U . . .
C69 C 0.74625(16) 0.77685(8) 0.70428(10) 0.0289(5) Uani 1 1 d . . . . .
H69A H 0.704636 0.796645 0.722648 0.043 Uiso 1 1 calc R U . . .
H69B H 0.802983 0.771703 0.730775 0.043 Uiso 1 1 calc R U . . .
H69C H 0.714481 0.748763 0.695241 0.043 Uiso 1 1 calc R U . . .
C104 C 0.33548(15) 0.63726(8) 0.98604(9) 0.0234(4) Uani 1 1 d . . . . .
H10R H 0.318280 0.667702 0.975771 0.035 Uiso 1 1 calc R U . . .
H10S H 0.391396 0.637130 1.014192 0.035 Uiso 1 1 calc R U . . .
H10T H 0.283991 0.622977 1.003046 0.035 Uiso 1 1 calc R U . . .
C70 C 0.81477(17) 0.84355(8) 0.66232(11) 0.0343(6) Uani 1 1 d . . . . .
H70A H 0.830699 0.857589 0.626719 0.051 Uiso 1 1 calc R U . . .
H70B H 0.871257 0.840343 0.689630 0.051 Uiso 1 1 calc R U . . .
H70C H 0.769372 0.861814 0.679820 0.051 Uiso 1 1 calc R U . . .
C32 C 0.31925(17) 0.84140(8) 0.97876(10) 0.0287(5) Uani 1 1 d . . . . .
H32A H 0.366663 0.830146 1.008641 0.043 Uiso 1 1 calc R U . . .
H32B H 0.256989 0.835573 0.990180 0.043 Uiso 1 1 calc R U . . .
H32C H 0.327618 0.873193 0.974364 0.043 Uiso 1 1 calc R U . . .
C101 C 0.0815(2) 0.50052(8) 0.86803(13) 0.0399(6) Uani 1 1 d . . . . .
H10U H 0.047221 0.473582 0.856170 0.060 Uiso 1 1 calc R U . . .
H10V H 0.049299 0.516127 0.896932 0.060 Uiso 1 1 calc R U . . .
H10W H 0.144854 0.492892 0.884846 0.060 Uiso 1 1 calc R U . . .
C18 C 0.67671(17) 0.63344(9) 0.63681(10) 0.0327(6) Uani 1 1 d . . . . .
H18A H 0.659902 0.662269 0.651504 0.049 Uiso 1 1 calc R U . . .
H18B H 0.623627 0.613306 0.636935 0.049 Uiso 1 1 calc R U . . .
H18C H 0.693022 0.636625 0.597165 0.049 Uiso 1 1 calc R U . . .
C99 C -0.01332(16) 0.53825(8) 0.78733(13) 0.0360(6) Uani 1 1 d . . . . .
H99A H -0.011760 0.554601 0.751066 0.054 Uiso 1 1 calc R U . . .
H99B H -0.047403 0.555372 0.813911 0.054 Uiso 1 1 calc R U . . .
H99C H -0.044721 0.509959 0.779209 0.054 Uiso 1 1 calc R U . . .
C29 C 0.6565(2) 0.94093(8) 0.91542(11) 0.0437(7) Uani 1 1 d . . . . .
H29A H 0.706821 0.920143 0.910064 0.066 Uiso 1 1 calc R U . . .
H29B H 0.638048 0.937655 0.954552 0.066 Uiso 1 1 calc R U . . .
H29C H 0.678403 0.971064 0.910228 0.066 Uiso 1 1 calc R U . . .
C71 C 0.84627(15) 0.76993(9) 0.62230(11) 0.0340(6) Uani 1 1 d . . . . .
H71A H 0.821593 0.740247 0.614138 0.051 Uiso 1 1 calc R U . . .
H71B H 0.902479 0.768172 0.650106 0.051 Uiso 1 1 calc R U . . .
H71C H 0.861910 0.783437 0.586287 0.051 Uiso 1 1 calc R U . . .
C56 C 0.0353(2) 0.59243(11) 0.54914(15) 0.0250(7) Uani 0.711(4) 1 d D . P A 1
H56A H 0.047967 0.560822 0.553211 0.037 Uiso 0.711(4) 1 calc R U P A 1
H56B H 0.037275 0.601180 0.508674 0.037 Uiso 0.711(4) 1 calc R U P A 1
H56C H -0.026629 0.598820 0.560702 0.037 Uiso 0.711(4) 1 calc R U P A 1
C54 C 0.0989(2) 0.60215(15) 0.65190(14) 0.0376(9) Uani 0.711(4) 1 d D . P A 1
H54A H 0.034774 0.607671 0.660279 0.056 Uiso 0.711(4) 1 calc R U P A 1
H54B H 0.142482 0.617942 0.680011 0.056 Uiso 0.711(4) 1 calc R U P A 1
H54C H 0.111902 0.570510 0.654598 0.056 Uiso 0.711(4) 1 calc R U P A 1
C52 C 0.0921(2) 0.66552(11) 0.58352(19) 0.0369(9) Uani 0.711(4) 1 d D . P A 1
H52A H 0.096383 0.674854 0.543509 0.055 Uiso 0.711(4) 1 calc R U P A 1
H52B H 0.137879 0.681765 0.609708 0.055 Uiso 0.711(4) 1 calc R U P A 1
H52C H 0.029168 0.671579 0.593744 0.055 Uiso 0.711(4) 1 calc R U P A 1
C53 C 0.1223(5) 0.6521(3) 0.6420(3) 0.0241(16) Uani 0.289(4) 1 d D . P A 2
H53A H 0.062490 0.666592 0.645464 0.036 Uiso 0.289(4) 1 calc R U P A 2
H53B H 0.169336 0.674341 0.635519 0.036 Uiso 0.289(4) 1 calc R U P A 2
H53C H 0.142253 0.635929 0.677753 0.036 Uiso 0.289(4) 1 calc R U P A 2
C57 C 0.0748(5) 0.6544(3) 0.5365(3) 0.0241(16) Uani 0.289(4) 1 d D . P A 2
H57A H 0.068355 0.639244 0.499003 0.036 Uiso 0.289(4) 1 calc R U P A 2
H57B H 0.120552 0.678239 0.535912 0.036 Uiso 0.289(4) 1 calc R U P A 2
H57C H 0.014381 0.666709 0.543748 0.036 Uiso 0.289(4) 1 calc R U P A 2
C55 C 0.0421(5) 0.5873(3) 0.5915(4) 0.0284(18) Uani 0.289(4) 1 d D . P A 2
H55A H -0.016470 0.601754 0.598269 0.043 Uiso 0.289(4) 1 calc R U P A 2
H55B H 0.060815 0.566809 0.623221 0.043 Uiso 0.289(4) 1 calc R U P A 2
H55C H 0.033255 0.571118 0.554777 0.043 Uiso 0.289(4) 1 calc R U P A 2

loop_
_atom_site_aniso_label
_atom_site_aniso_U_11
_atom_site_aniso_U_22
_atom_site_aniso_U_33
_atom_site_aniso_U_23
_atom_site_aniso_U_13
_atom_site_aniso_U_12
Nd1 0.00781(5) 0.01328(5) 0.00953(5) -0.00055(4) 0.00093(3) -0.00012(4)
O1 0.0146(6) 0.0151(7) 0.0156(7) -0.0014(5) 0.0049(5) -0.0008(5)
O2 0.0119(6) 0.0153(7) 0.0206(7) -0.0020(5) -0.0001(5) 0.0000(5)
C1 0.0129(9) 0.0140(9) 0.0119(9) 0.0030(7) 0.0002(7) -0.0028(7)
C2 0.0127(9) 0.0136(9) 0.0132(9) 0.0031(7) 0.0010(7) -0.0018(7)
C9 0.0114(9) 0.0194(10) 0.0168(9) 0.0016(8) -0.0004(7) 0.0005(7)
C43 0.0172(9) 0.0152(9) 0.0129(9) -0.0003(7) 0.0020(7) 0.0019(7)
C73 0.0132(9) 0.0172(9) 0.0126(9) 0.0014(7) -0.0003(7) 0.0009(7)
C41 0.0157(9) 0.0154(9) 0.0109(9) -0.0011(7) 0.0018(7) -0.0027(7)
C21 0.0166(9) 0.0144(9) 0.0097(8) -0.0014(7) -0.0014(7) -0.0010(7)
C42 0.0132(9) 0.0170(9) 0.0154(9) -0.0005(7) 0.0034(7) 0.0012(7)
C23 0.0167(9) 0.0118(9) 0.0132(9) -0.0001(7) -0.0012(7) -0.0011(7)
C72 0.0116(9) 0.0133(9) 0.0126(9) -0.0016(7) 0.0009(7) -0.0006(7)
C82 0.0095(8) 0.0201(10) 0.0139(9) 0.0018(7) 0.0006(7) 0.0011(7)
C94 0.0117(9) 0.0224(10) 0.0145(9) -0.0005(8) 0.0010(7) -0.0012(7)
C78 0.0084(8) 0.0159(9) 0.0152(9) 0.0020(7) 0.0002(7) 0.0018(7)
C6 0.0122(9) 0.0160(9) 0.0133(9) 0.0027(7) 0.0016(7) 0.0001(7)
C5 0.0114(9) 0.0220(10) 0.0131(9) 0.0054(7) 0.0013(7) 0.0019(7)
C80 0.0123(9) 0.0129(9) 0.0161(9) -0.0018(7) 0.0010(7) 0.0015(7)
C7 0.0077(8) 0.0181(9) 0.0173(9) 0.0013(7) -0.0012(7) 0.0021(7)
C59 0.0095(8) 0.0190(9) 0.0121(9) 0.0010(7) -0.0003(7) -0.0010(7)
C84 0.0186(10) 0.0242(10) 0.0132(9) 0.0018(8) 0.0014(8) 0.0040(8)
C92 0.0136(9) 0.0173(9) 0.0137(9) 0.0029(7) 0.0048(7) 0.0007(7)
C8 0.0127(9) 0.0166(9) 0.0194(10) 0.0034(8) 0.0026(7) 0.0035(7)
C77 0.0119(9) 0.0173(9) 0.0114(8) 0.0001(7) 0.0005(7) -0.0001(7)
C35 0.0113(8) 0.0133(9) 0.0119(9) 0.0012(7) 0.0008(7) 0.0029(7)
C36 0.0109(8) 0.0157(9) 0.0151(9) 0.0016(7) 0.0000(7) 0.0024(7)
C40 0.0128(9) 0.0155(9) 0.0138(9) 0.0014(7) 0.0032(7) 0.0028(7)
C44 0.0174(9) 0.0155(9) 0.0142(9) -0.0001(7) 0.0025(7) -0.0008(7)
C93 0.0144(9) 0.0134(9) 0.0165(9) -0.0013(7) 0.0021(7) -0.0020(7)
C61 0.0126(9) 0.0158(9) 0.0125(9) 0.0019(7) 0.0040(7) -0.0008(7)
C39 0.0197(10) 0.0166(9) 0.0177(10) -0.0033(8) 0.0047(8) -0.0014(8)
C3 0.0172(9) 0.0162(9) 0.0162(9) 0.0010(7) -0.0004(7) -0.0042(7)
C45 0.0136(9) 0.0227(10) 0.0118(9) -0.0024(7) 0.0024(7) 0.0001(8)
C79 0.0126(9) 0.0183(9) 0.0151(9) -0.0023(7) 0.0009(7) 0.0034(7)
C22 0.0195(10) 0.0162(9) 0.0142(9) -0.0004(7) 0.0006(7) -0.0034(8)
C11 0.0099(9) 0.0186(10) 0.0209(10) 0.0029(8) -0.0024(7) -0.0001(7)
C4 0.0114(9) 0.0253(10) 0.0153(9) 0.0026(8) -0.0027(7) -0.0038(8)
C63 0.0128(9) 0.0181(9) 0.0149(9) 0.0010(7) 0.0012(7) -0.0052(7)
C96 0.0121(9) 0.0171(9) 0.0150(9) 0.0003(7) 0.0028(7) 0.0002(7)
C58 0.0113(8) 0.0177(9) 0.0130(9) 0.0011(7) 0.0050(7) -0.0024(7)
C64 0.0150(9) 0.0165(9) 0.0162(9) 0.0004(7) 0.0015(7) -0.0009(7)
C10 0.0123(9) 0.0226(10) 0.0188(10) -0.0002(8) 0.0016(7) 0.0056(7)
C62 0.0107(9) 0.0240(10) 0.0154(9) 0.0049(8) -0.0003(7) -0.0029(7)
C12 0.0135(9) 0.0176(9) 0.0222(10) -0.0022(8) -0.0001(8) 0.0033(7)
C97 0.0166(9) 0.0131(9) 0.0194(10) 0.0015(7) 0.0038(8) 0.0025(7)
C102 0.0147(9) 0.0196(10) 0.0160(9) 0.0018(8) -0.0010(7) 0.0004(7)
C25 0.0263(10) 0.0121(9) 0.0124(9) 0.0002(7) -0.0010(8) -0.0028(8)
C37 0.0149(9) 0.0186(10) 0.0170(9) 0.0033(8) 0.0054(7) -0.0007(7)
C46 0.0153(9) 0.0195(10) 0.0142(9) 0.0002(7) 0.0035(7) -0.0049(7)
C95 0.0152(9) 0.0176(10) 0.0188(10) -0.0045(8) 0.0056(8) -0.0026(7)
C60 0.0126(9) 0.0179(9) 0.0174(9) 0.0055(8) 0.0022(7) 0.0009(7)
C107 0.0157(10) 0.0205(10) 0.0223(10) -0.0005(8) 0.0008(8) -0.0077(8)
C38 0.0218(10) 0.0228(10) 0.0137(9) -0.0024(8) 0.0076(8) -0.0001(8)
C74 0.0176(10) 0.0239(10) 0.0206(10) 0.0098(8) 0.0064(8) 0.0015(8)
C81 0.0143(9) 0.0148(9) 0.0208(10) -0.0009(8) -0.0015(8) 0.0031(7)
C83 0.0150(9) 0.0174(9) 0.0181(10) 0.0041(8) 0.0005(7) 0.0005(7)
C86 0.0268(11) 0.0374(13) 0.0162(10) 0.0063(9) 0.0051(9) 0.0025(10)
C106 0.0158(10) 0.0188(10) 0.0258(11) -0.0026(8) -0.0001(8) 0.0064(8)
C87 0.0248(11) 0.0414(13) 0.0187(10) 0.0015(10) 0.0065(9) 0.0127(10)
C24 0.0176(9) 0.0161(9) 0.0128(9) -0.0010(7) 0.0003(7) 0.0008(7)
C31 0.0164(10) 0.0177(10) 0.0195(10) -0.0007(8) 0.0030(8) 0.0026(7)
C76 0.0140(9) 0.0186(9) 0.0170(9) 0.0044(8) 0.0024(7) 0.0056(7)
C113 0.0210(10) 0.0192(10) 0.0212(10) -0.0008(8) 0.0085(8) -0.0054(8)
C51 0.0152(9) 0.0365(11) 0.0188(10) -0.0055(8) 0.0023(8) 0.0032(8)
C98 0.0188(10) 0.0164(10) 0.0339(12) -0.0074(9) 0.0020(9) -0.0029(8)
C26 0.0247(10) 0.0125(9) 0.0150(9) -0.0020(7) 0.0001(8) 0.0038(8)
C91 0.0310(12) 0.0158(10) 0.0234(11) -0.0028(8) 0.0010(9) -0.0019(8)
C17 0.0244(11) 0.0254(11) 0.0202(11) 0.0009(9) 0.0074(9) 0.0082(9)
C13 0.0177(10) 0.0155(10) 0.0254(11) 0.0037(8) -0.0003(8) -0.0011(8)
C66 0.0270(11) 0.0144(10) 0.0288(12) -0.0006(8) -0.0035(9) -0.0010(8)
C88 0.0251(11) 0.0139(9) 0.0243(11) -0.0007(8) -0.0011(9) 0.0045(8)
C27 0.0361(12) 0.0125(9) 0.0184(10) 0.0006(8) -0.0007(9) -0.0049(8)
C75 0.0149(10) 0.0285(11) 0.0234(11) 0.0061(9) 0.0074(8) 0.0055(8)
C112 0.0203(10) 0.0210(10) 0.0267(11) -0.0032(9) 0.0076(9) -0.0056(8)
B1 0.0111(9) 0.0121(10) 0.0144(10) -0.0003(8) -0.0013(8) 0.0005(7)
C16 0.0328(12) 0.0157(10) 0.0370(13) 0.0017(9) 0.0042(10) 0.0003(9)
C47 0.0220(10) 0.0141(9) 0.0231(11) -0.0003(8) 0.0048(8) -0.0018(8)
C65 0.0185(10) 0.0241(11) 0.0263(11) 0.0058(9) 0.0043(8) 0.0057(8)
C109 0.0274(12) 0.0186(11) 0.0362(13) -0.0057(9) 0.0018(10) 0.0028(9)
C48 0.0265(11) 0.0178(10) 0.0239(11) 0.0014(8) 0.0046(9) 0.0029(8)
C89 0.0550(16) 0.0138(10) 0.0301(13) 0.0019(9) -0.0062(11) 0.0021(10)
C108 0.0338(13) 0.0205(11) 0.0399(14) 0.0019(10) 0.0047(11) -0.0064(10)
C30 0.0317(12) 0.0170(10) 0.0255(11) 0.0048(8) 0.0011(9) -0.0060(9)
C67 0.0289(11) 0.0196(10) 0.0162(10) 0.0037(8) 0.0010(8) 0.0008(8)
C85 0.0287(11) 0.0293(12) 0.0181(10) -0.0028(9) -0.0020(9) 0.0043(9)
B3 0.0114(9) 0.0133(10) 0.0148(10) 0.0009(8) 0.0023(8) 0.0018(8)
C49 0.0302(12) 0.0168(10) 0.0451(14) 0.0024(10) 0.0101(11) -0.0062(9)
C110 0.0184(10) 0.0204(10) 0.0219(10) -0.0048(8) 0.0044(8) 0.0046(8)
C111 0.0284(11) 0.0123(9) 0.0293(12) -0.0019(8) 0.0054(9) 0.0027(8)
C33 0.0198(11) 0.0373(13) 0.0242(11) 0.0022(10) 0.0050(9) 0.0065(9)
C19 0.0325(13) 0.0375(14) 0.0350(13) 0.0007(11) 0.0206(11) 0.0037(11)
B2 0.0123(9) 0.0144(10) 0.0119(10) 0.0003(8) 0.0025(8) 0.0001(8)
C34 0.0178(10) 0.0216(11) 0.0497(15) 0.0021(10) 0.0131(10) -0.0007(8)
C68 0.0152(10) 0.0276(11) 0.0239(11) 0.0101(9) -0.0067(8) -0.0065(8)
C105 0.0252(11) 0.0258(12) 0.0345(13) 0.0057(10) -0.0093(10) 0.0046(9)
C50 0.0324(12) 0.0191(10) 0.0258(11) -0.0056(9) 0.0031(9) 0.0015(9)
C103 0.0151(10) 0.0375(13) 0.0213(11) 0.0035(9) -0.0006(8) -0.0025(9)
C90 0.0293(12) 0.0219(11) 0.0544(16) -0.0100(11) 0.0033(11) 0.0088(10)
C20 0.0447(14) 0.0314(13) 0.0216(11) -0.0046(10) 0.0082(10) 0.0086(11)
C15 0.0326(13) 0.0224(11) 0.0311(12) 0.0087(9) -0.0098(10) -0.0007(9)
C100 0.0296(13) 0.0264(12) 0.0553(17) -0.0224(12) 0.0084(12) -0.0026(10)
C28 0.0622(18) 0.0122(10) 0.0472(16) 0.0016(10) 0.0224(14) 0.0022(11)
C14 0.0255(12) 0.0243(11) 0.0401(14) 0.0079(10) 0.0089(10) -0.0033(9)
C69 0.0206(11) 0.0377(13) 0.0258(12) 0.0121(10) -0.0089(9) -0.0087(9)
C104 0.0216(10) 0.0316(12) 0.0165(10) -0.0030(9) -0.0005(8) -0.0013(9)
C70 0.0268(12) 0.0346(13) 0.0366(14) 0.0115(11) -0.0183(10) -0.0139(10)
C32 0.0335(12) 0.0327(12) 0.0214(11) -0.0032(9) 0.0095(9) 0.0000(10)
C101 0.0475(16) 0.0217(12) 0.0506(17) -0.0001(11) 0.0056(13) -0.0154(11)
C18 0.0355(13) 0.0462(15) 0.0176(11) 0.0060(10) 0.0079(10) 0.0155(11)
C99 0.0195(11) 0.0247(12) 0.0622(18) -0.0126(11) -0.0023(11) -0.0067(9)
C29 0.072(2) 0.0222(12) 0.0314(14) 0.0046(10) -0.0205(13) -0.0211(12)
C71 0.0138(10) 0.0465(15) 0.0401(14) 0.0117(12) -0.0038(10) 0.0011(10)
C56 0.0153(14) 0.0321(16) 0.0269(17) -0.0019(13) -0.0006(11) 0.0032(11)
C54 0.0155(15) 0.078(3) 0.0207(14) 0.0056(15) 0.0065(11) 0.0125(16)
C52 0.0185(16) 0.0295(13) 0.066(3) -0.0087(14) 0.0168(16) 0.0013(12)
C53 0.014(3) 0.038(4) 0.021(3) -0.007(2) 0.001(2) 0.005(3)
C57 0.017(3) 0.034(4) 0.023(3) -0.004(2) 0.003(2) 0.007(3)
C55 0.014(3) 0.029(3) 0.043(5) -0.005(3) 0.007(3) 0.006(2)

loop_
_atom_type_symbol
_atom_type_description
_atom_type_scat_dispersion_real
_atom_type_scat_dispersion_imag
_atom_type_scat_source
C C 0.0033 0.0016 'International Tables Vol C Tables 4.2.6.8 and 6.1.1.4'
H H 0.0000 0.0000 'International Tables Vol C Tables 4.2.6.8 and 6.1.1.4'
B B 0.0013 0.0007 'International Tables Vol C Tables 4.2.6.8 and 6.1.1.4'
Nd Nd -0.1943 3.0179 'International Tables Vol C Tables 4.2.6.8 and 6.1.1.4'
O O 0.0106 0.0060 'International Tables Vol C Tables 4.2.6.8 and 6.1.1.4'

loop_
_geom_angle_atom_site_label_1
_geom_angle_atom_site_label_2
_geom_angle_atom_site_label_3
_geom_angle
_geom_angle_site_symmetry_1
_geom_angle_site_symmetry_3
_geom_angle_publ_flag
O1 Nd1 B1 92.47(6) . . ?
O1 Nd1 B3 89.48(5) . . ?
O1 Nd1 B2 89.86(6) . . ?
O2 Nd1 O1 179.10(4) . . ?
O2 Nd1 B1 87.39(5) . . ?
O2 Nd1 B3 89.82(6) . . ?
O2 Nd1 B2 91.00(6) . . ?
B1 Nd1 B3 119.31(7) . . ?
B1 Nd1 B2 116.84(7) . . ?
B3 Nd1 B2 123.82(7) . . ?
C113 O1 Nd1 117.45(11) . . ?
C113 O1 C110 109.02(14) . . ?
C110 O1 Nd1 127.01(11) . . ?
C107 O2 Nd1 123.01(11) . . ?
C107 O2 C106 109.43(14) . . ?
C106 O2 Nd1 119.46(11) . . ?
C2 C1 B1 120.98(16) . . ?
C6 C1 C2 116.87(17) . . ?
C6 C1 B1 122.13(17) . . ?
C1 C2 C21 123.28(16) . . ?
C3 C2 C1 121.02(17) . . ?
C3 C2 C21 115.63(17) . . ?
C7 C9 H9 119.2 . . ?
C7 C9 C11 121.70(18) . . ?
C11 C9 H9 119.2 . . ?
C41 C43 H43 119.5 . . ?
C45 C43 H43 119.5 . . ?
C45 C43 C41 121.01(18) . . ?
C72 C73 C92 124.10(17) . . ?
C74 C73 C72 121.26(17) . . ?
C74 C73 C92 114.61(17) . . ?
C43 C41 C40 120.81(17) . . ?
C42 C41 C43 119.00(17) . . ?
C42 C41 C40 119.81(17) . . ?
C23 C21 C2 120.34(17) . . ?
C22 C21 C2 120.18(17) . . ?
C22 C21 C23 119.08(18) . . ?
C41 C42 H42 119.2 . . ?
C41 C42 C44 121.67(18) . . ?
C44 C42 H42 119.2 . . ?
C21 C23 H23 119.4 . . ?
C24 C23 C21 121.20(18) . . ?
C24 C23 H23 119.4 . . ?
C73 C72 B3 122.24(16) . . ?
C77 C72 C73 115.89(17) . . ?
C77 C72 B3 121.85(16) . . ?
C80 C82 C84 119.40(17) . . ?
C83 C82 C80 118.21(18) . . ?
C83 C82 C84 122.39(17) . . ?
C92 C94 H94 119.1 . . ?
C95 C94 H94 119.1 . . ?
C95 C94 C92 121.82(18) . . ?
C80 C78 C77 121.29(17) . . ?
C80 C78 C79 118.63(17) . . ?
C79 C78 C77 119.70(17) . . ?
C1 C6 C7 124.50(17) . . ?
C5 C6 C1 120.67(18) . . ?
C5 C6 C7 114.79(16) . . ?
C6 C5 H5 119.5 . . ?
C4 C5 C6 121.07(18) . . ?
C4 C5 H5 119.5 . . ?
C82 C80 H80 119.3 . . ?
C78 C80 C82 121.35(17) . . ?
C78 C80 H80 119.3 . . ?
C9 C7 C6 119.84(17) . . ?
C8 C7 C9 118.69(18) . . ?
C8 C7 C6 121.04(17) . . ?
C61 C59 H59 119.2 . . ?
C58 C59 H59 119.2 . . ?
C58 C59 C61 121.66(17) . . ?
C82 C84 C87 107.74(16) . . ?
C82 C84 C85 109.94(17) . . ?
C86 C84 C82 112.78(17) . . ?
C86 C84 C87 108.53(18) . . ?
C86 C84 C85 108.08(17) . . ?
C85 C84 C87 109.74(18) . . ?
C94 C92 C73 118.25(17) . . ?
C93 C92 C73 122.60(17) . . ?
C93 C92 C94 118.76(18) . . ?
C7 C8 H8 119.2 . . ?
C7 C8 C10 121.60(18) . . ?
C10 C8 H8 119.2 . . ?
C72 C77 C78 124.24(17) . . ?
C76 C77 C72 121.62(17) . . ?
C76 C77 C78 114.08(16) . . ?
C36 C35 B2 121.42(16) . . ?
C40 C35 C36 116.80(17) . . ?
C40 C35 B2 121.78(16) . . ?
C35 C36 C58 123.69(17) . . ?
C37 C36 C35 120.99(17) . . ?
C37 C36 C58 115.30(17) . . ?
C35 C40 C41 123.84(17) . . ?
C39 C40 C41 115.22(17) . . ?
C39 C40 C35 120.90(17) . . ?
C42 C44 C47 119.70(17) . . ?
C46 C44 C42 117.62(18) . . ?
C46 C44 C47 122.64(17) . . ?
C92 C93 H93 119.3 . . ?
C92 C93 C96 121.32(18) . . ?
C96 C93 H93 119.3 . . ?
C59 C61 C64 119.75(16) . . ?
C63 C61 C59 117.95(17) . . ?
C63 C61 C64 122.30(17) . . ?
C40 C39 H39 119.4 . . ?
C38 C39 C40 121.25(18) . . ?
C38 C39 H39 119.4 . . ?
C2 C3 H3 119.5 . . ?
C4 C3 C2 121.08(18) . . ?
C4 C3 H3 119.5 . . ?
C43 C45 C46 118.28(17) . . ?
C43 C45 C51 121.96(18) . . ?
C46 C45 C51 119.74(18) . . ?
C78 C79 H79 119.3 . . ?
C81 C79 C78 121.45(18) . . ?
C81 C79 H79 119.3 . . ?
C21 C22 H22 119.2 . . ?
C21 C22 C25 121.60(18) . . ?
C25 C22 H22 119.2 . . ?
C9 C11 C12 117.91(18) . . ?
C9 C11 C13 119.56(18) . . ?
C12 C11 C13 122.54(18) . . ?
C5 C4 H4 120.5 . . ?
C3 C4 C5 119.09(18) . . ?
C3 C4 H4 120.5 . . ?
C61 C63 H63 119.0 . . ?
C62 C63 C61 122.03(18) . . ?
C62 C63 H63 119.0 . . ?
C93 C96 C102 119.20(17) . . ?
C97 C96 C93 118.08(17) . . ?
C97 C96 C102 122.69(17) . . ?
C59 C58 C36 120.10(17) . . ?
C60 C58 C59 118.56(18) . . ?
C60 C58 C36 121.08(17) . . ?
C66 C64 C61 112.70(16) . . ?
C66 C64 C65 108.29(17) . . ?
C65 C64 C61 109.15(16) . . ?
C67 C64 C61 109.36(16) . . ?
C67 C64 C66 108.18(17) . . ?
C67 C64 C65 109.11(17) . . ?
C8 C10 C17 119.14(18) . . ?
C12 C10 C8 118.01(18) . . ?
C12 C10 C17 122.83(18) . . ?
C63 C62 C60 118.31(17) . . ?
C63 C62 C68 122.35(18) . . ?
C60 C62 C68 119.34(18) . . ?
C11 C12 H12 119.0 . . ?
C10 C12 C11 122.09(19) . . ?
C10 C12 H12 119.0 . . ?
C96 C97 H97 119.0 . . ?
C96 C97 C95 122.04(18) . . ?
C95 C97 H97 119.0 . . ?
C105 C102 C96 112.52(17) . . ?
C105 C102 C103 108.61(18) . . ?
C105 C102 C104 108.02(18) . . ?
C103 C102 C96 109.21(16) . . ?
C103 C102 C104 109.44(17) . . ?
C104 C102 C96 109.01(16) . . ?
C22 C25 C27 118.72(18) . . ?
C26 C25 C22 117.96(18) . . ?
C26 C25 C27 123.24(18) . . ?
C36 C37 H37 119.5 . . ?
C38 C37 C36 121.01(18) . . ?
C38 C37 H37 119.5 . . ?
C44 C46 C45 122.41(18) . . ?
C44 C46 H46 118.8 . . ?
C45 C46 H46 118.8 . . ?
C94 C95 C97 117.97(18) . . ?
C94 C95 C98 122.02(18) . . ?
C97 C95 C98 120.01(18) . . ?
C58 C60 C62 121.49(18) . . ?
C58 C60 H60 119.3 . . ?
C62 C60 H60 119.3 . . ?
O2 C107 H10A 110.8 . . ?
O2 C107 H10B 110.8 . . ?
O2 C107 C108 104.78(16) . . ?
H10A C107 H10B 108.9 . . ?
C108 C107 H10A 110.8 . . ?
C108 C107 H10B 110.8 . . ?
C39 C38 C37 119.03(18) . . ?
C39 C38 H38 120.5 . . ?
C37 C38 H38 120.5 . . ?
C73 C74 H74 119.4 . . ?
C75 C74 C73 121.18(19) . . ?
C75 C74 H74 119.4 . . ?
C79 C81 C88 119.53(18) . . ?
C83 C81 C79 118.17(18) . . ?
C83 C81 C88 122.30(18) . . ?
C82 C83 H83 118.9 . . ?
C81 C83 C82 122.18(18) . . ?
C81 C83 H83 118.9 . . ?
C84 C86 H86A 109.5 . . ?
C84 C86 H86B 109.5 . . ?
C84 C86 H86C 109.5 . . ?
H86A C86 H86B 109.5 . . ?
H86A C86 H86C 109.5 . . ?
H86B C86 H86C 109.5 . . ?
O2 C106 H10C 110.7 . . ?
O2 C106 H10D 110.7 . . ?
O2 C106 C109 105.18(16) . . ?
H10C C106 H10D 108.8 . . ?
C109 C106 H10C 110.7 . . ?
C109 C106 H10D 110.7 . . ?
C84 C87 H87A 109.5 . . ?
C84 C87 H87B 109.5 . . ?
C84 C87 H87C 109.5 . . ?
H87A C87 H87B 109.5 . . ?
H87A C87 H87C 109.5 . . ?
H87B C87 H87C 109.5 . . ?
C23 C24 C31 121.99(17) . . ?
C23 C24 C26 118.00(18) . . ?
C26 C24 C31 119.97(17) . . ?
C24 C31 C32 109.83(17) . . ?
C33 C31 C24 109.76(17) . . ?
C33 C31 C32 109.13(17) . . ?
C34 C31 C24 112.25(16) . . ?
C34 C31 C33 107.91(18) . . ?
C34 C31 C32 107.88(18) . . ?
C77 C76 H76 119.4 . . ?
C75 C76 C77 121.15(18) . . ?
C75 C76 H76 119.4 . . ?
O1 C113 H11A 110.7 . . ?
O1 C113 H11B 110.7 . . ?
O1 C113 C112 105.13(16) . . ?
H11A C113 H11B 108.8 . . ?
C112 C113 H11A 110.7 . . ?
C112 C113 H11B 110.7 . . ?
C45 C51 C56 108.83(19) . . ?
C45 C51 C54 107.96(19) . . ?
C45 C51 C53 109.1(3) . . ?
C45 C51 C57 104.0(3) . . ?
C56 C51 C54 104.0(2) . . ?
C52 C51 C45 114.9(2) . . ?
C52 C51 C56 109.8(2) . . ?
C52 C51 C54 110.7(3) . . ?
C53 C51 C57 98.6(4) . . ?
C55 C51 C45 119.5(4) . . ?
C55 C51 C53 114.7(5) . . ?
C55 C51 C57 108.2(5) . . ?
C100 C98 C95 108.15(18) . . ?
C100 C98 C101 109.3(2) . . ?
C100 C98 C99 109.2(2) . . ?
C101 C98 C95 110.92(19) . . ?
C101 C98 C99 107.8(2) . . ?
C99 C98 C95 111.43(18) . . ?
C25 C26 C24 122.15(18) . . ?
C25 C26 H26 118.9 . . ?
C24 C26 H26 118.9 . . ?
H91A C91 H91B 109.5 . . ?
H91A C91 H91C 109.5 . . ?
H91B C91 H91C 109.5 . . ?
C88 C91 H91A 109.5 . . ?
C88 C91 H91B 109.5 . . ?
C88 C91 H91C 109.5 . . ?
C19 C17 C10 108.84(18) . . ?
C19 C17 C18 109.4(2) . . ?
C20 C17 C10 112.48(18) . . ?
C20 C17 C19 108.07(19) . . ?
C20 C17 C18 108.2(2) . . ?
C18 C17 C10 109.78(17) . . ?
C16 C13 C11 112.69(18) . . ?
C16 C13 C15 107.95(18) . . ?
C16 C13 C14 108.69(18) . . ?
C15 C13 C11 109.55(17) . . ?
C14 C13 C11 108.67(17) . . ?
C14 C13 C15 109.24(19) . . ?
C64 C66 H66A 109.5 . . ?
C64 C66 H66B 109.5 . . ?
C64 C66 H66C 109.5 . . ?
H66A C66 H66B 109.5 . . ?
H66A C66 H66C 109.5 . . ?
H66B C66 H66C 109.5 . . ?
C81 C88 C91 108.93(16) . . ?
C81 C88 C89 111.91(18) . . ?
C81 C88 C90 109.28(18) . . ?
C91 C88 C89 108.92(18) . . ?
C91 C88 C90 109.29(19) . . ?
C90 C88 C89 108.49(19) . . ?
C30 C27 C25 110.23(17) . . ?
C30 C27 C29 107.3(2) . . ?
C28 C27 C25 112.23(19) . . ?
C28 C27 C30 108.23(18) . . ?
C28 C27 C29 109.3(2) . . ?
C29 C27 C25 109.38(17) . . ?
C74 C75 H75 120.6 . . ?
C76 C75 C74 118.78(18) . . ?
C76 C75 H75 120.6 . . ?
C113 C112 H11C 111.4 . . ?
C113 C112 H11D 111.4 . . ?
C113 C112 C111 101.78(16) . . ?
H11C C112 H11D 109.3 . . ?
C111 C112 H11C 111.4 . . ?
C111 C112 H11D 111.4 . . ?
Nd1 B1 H1A 71.0 . . ?
Nd1 B1 H1B 69.1 . . ?
Nd1 B1 H1C 71.5 . . ?
C1 B1 Nd1 178.58(14) . . ?
C1 B1 H1A 109.5 . . ?
C1 B1 H1B 109.5 . . ?
C1 B1 H1C 109.5 . . ?
H1A B1 H1B 109.5 . . ?
H1A B1 H1C 109.5 . . ?
H1B B1 H1C 109.5 . . ?
C13 C16 H16A 109.5 . . ?
C13 C16 H16B 109.5 . . ?
C13 C16 H16C 109.5 . . ?
H16A C16 H16B 109.5 . . ?
H16A C16 H16C 109.5 . . ?
H16B C16 H16C 109.5 . . ?
C44 C47 C50 108.87(17) . . ?
C48 C47 C44 110.36(17) . . ?
C48 C47 C50 109.17(17) . . ?
C49 C47 C44 112.32(17) . . ?
C49 C47 C48 108.22(18) . . ?
C49 C47 C50 107.82(18) . . ?
C64 C65 H65A 109.5 . . ?
C64 C65 H65B 109.5 . . ?
C64 C65 H65C 109.5 . . ?
H65A C65 H65B 109.5 . . ?
H65A C65 H65C 109.5 . . ?
H65B C65 H65C 109.5 . . ?
C106 C109 H10E 111.3 . . ?
C106 C109 H10F 111.3 . . ?
C106 C109 C108 102.18(18) . . ?
H10E C109 H10F 109.2 . . ?
C108 C109 H10E 111.3 . . ?
C108 C109 H10F 111.3 . . ?
C47 C48 H48A 109.5 . . ?
C47 C48 H48B 109.5 . . ?
C47 C48 H48C 109.5 . . ?
H48A C48 H48B 109.5 . . ?
H48A C48 H48C 109.5 . . ?
H48B C48 H48C 109.5 . . ?
C88 C89 H89A 109.5 . . ?
C88 C89 H89B 109.5 . . ?
C88 C89 H89C 109.5 . . ?
H89A C89 H89B 109.5 . . ?
H89A C89 H89C 109.5 . . ?
H89B C89 H89C 109.5 . . ?
C107 C108 C109 102.47(17) . . ?
C107 C108 H10G 111.3 . . ?
C107 C108 H10H 111.3 . . ?
C109 C108 H10G 111.3 . . ?
C109 C108 H10H 111.3 . . ?
H10G C108 H10H 109.2 . . ?
C27 C30 H30A 109.5 . . ?
C27 C30 H30B 109.5 . . ?
C27 C30 H30C 109.5 . . ?
H30A C30 H30B 109.5 . . ?
H30A C30 H30C 109.5 . . ?
H30B C30 H30C 109.5 . . ?
C64 C67 H67A 109.5 . . ?
C64 C67 H67B 109.5 . . ?
C64 C67 H67C 109.5 . . ?
H67A C67 H67B 109.5 . . ?
H67A C67 H67C 109.5 . . ?
H67B C67 H67C 109.5 . . ?
C84 C85 H85A 109.5 . . ?
C84 C85 H85B 109.5 . . ?
C84 C85 H85C 109.5 . . ?
H85A C85 H85B 109.5 . . ?
H85A C85 H85C 109.5 . . ?
H85B C85 H85C 109.5 . . ?
Nd1 B3 H3A 72.2 . . ?
Nd1 B3 H3B 70.7 . . ?
Nd1 B3 H3C 68.7 . . ?
C72 B3 Nd1 177.98(14) . . ?
C72 B3 H3A 109.5 . . ?
C72 B3 H3B 109.5 . . ?
C72 B3 H3C 109.5 . . ?
H3A B3 H3B 109.5 . . ?
H3A B3 H3C 109.5 . . ?
H3B B3 H3C 109.5 . . ?
C47 C49 H49A 109.5 . . ?
C47 C49 H49B 109.5 . . ?
C47 C49 H49C 109.5 . . ?
H49A C49 H49B 109.5 . . ?
H49A C49 H49C 109.5 . . ?
H49B C49 H49C 109.5 . . ?
O1 C110 H11E 110.7 . . ?
O1 C110 H11F 110.7 . . ?
O1 C110 C111 105.41(16) . . ?
H11E C110 H11F 108.8 . . ?
C111 C110 H11E 110.7 . . ?
C111 C110 H11F 110.7 . . ?
C112 C111 H11G 111.2 . . ?
C112 C111 H11H 111.2 . . ?
C110 C111 C112 102.74(16) . . ?
C110 C111 H11G 111.2 . . ?
C110 C111 H11H 111.2 . . ?
H11G C111 H11H 109.1 . . ?
C31 C33 H33A 109.5 . . ?
C31 C33 H33B 109.5 . . ?
C31 C33 H33C 109.5 . . ?
H33A C33 H33B 109.5 . . ?
H33A C33 H33C 109.5 . . ?
H33B C33 H33C 109.5 . . ?
C17 C19 H19A 109.5 . . ?
C17 C19 H19B 109.5 . . ?
C17 C19 H19C 109.5 . . ?
H19A C19 H19B 109.5 . . ?
H19A C19 H19C 109.5 . . ?
H19B C19 H19C 109.5 . . ?
Nd1 B2 H2A 70.2 . . ?
Nd1 B2 H2B 71.3 . . ?
Nd1 B2 H2C 70.1 . . ?
C35 B2 Nd1 179.18(15) . . ?
C35 B2 H2A 109.5 . . ?
C35 B2 H2B 109.5 . . ?
C35 B2 H2C 109.5 . . ?
H2A B2 H2B 109.5 . . ?
H2A B2 H2C 109.5 . . ?
H2B B2 H2C 109.5 . . ?
C31 C34 H34A 109.5 . . ?
C31 C34 H34B 109.5 . . ?
C31 C34 H34C 109.5 . . ?
H34A C34 H34B 109.5 . . ?
H34A C34 H34C 109.5 . . ?
H34B C34 H34C 109.5 . . ?
C62 C68 C69 108.50(16) . . ?
C70 C68 C62 112.47(18) . . ?
C70 C68 C69 108.6(2) . . ?
C71 C68 C62 109.12(18) . . ?
C71 C68 C69 110.09(19) . . ?
C71 C68 C70 108.02(19) . . ?
C102 C105 H10I 109.5 . . ?
C102 C105 H10J 109.5 . . ?
C102 C105 H10K 109.5 . . ?
H10I C105 H10J 109.5 . . ?
H10I C105 H10K 109.5 . . ?
H10J C105 H10K 109.5 . . ?
C47 C50 H50A 109.5 . . ?
C47 C50 H50B 109.5 . . ?
C47 C50 H50C 109.5 . . ?
H50A C50 H50B 109.5 . . ?
H50A C50 H50C 109.5 . . ?
H50B C50 H50C 109.5 . . ?
C102 C103 H10L 109.5 . . ?
C102 C103 H10M 109.5 . . ?
C102 C103 H10N 109.5 . . ?
H10L C103 H10M 109.5 . . ?
H10L C103 H10N 109.5 . . ?
H10M C103 H10N 109.5 . . ?
C88 C90 H90A 109.5 . . ?
C88 C90 H90B 109.5 . . ?
C88 C90 H90C 109.5 . . ?
H90A C90 H90B 109.5 . . ?
H90A C90 H90C 109.5 . . ?
H90B C90 H90C 109.5 . . ?
C17 C20 H20A 109.5 . . ?
C17 C20 H20B 109.5 . . ?
C17 C20 H20C 109.5 . . ?
H20A C20 H20B 109.5 . . ?
H20A C20 H20C 109.5 . . ?
H20B C20 H20C 109.5 . . ?
C13 C15 H15A 109.5 . . ?
C13 C15 H15B 109.5 . . ?
C13 C15 H15C 109.5 . . ?
H15A C15 H15B 109.5 . . ?
H15A C15 H15C 109.5 . . ?
H15B C15 H15C 109.5 . . ?
C98 C100 H10O 109.5 . . ?
C98 C100 H10P 109.5 . . ?
C98 C100 H10Q 109.5 . . ?
H10O C100 H10P 109.5 . . ?
H10O C100 H10Q 109.5 . . ?
H10P C100 H10Q 109.5 . . ?
C27 C28 H28A 109.5 . . ?
C27 C28 H28B 109.5 . . ?
C27 C28 H28C 109.5 . . ?
H28A C28 H28B 109.5 . . ?
H28A C28 H28C 109.5 . . ?
H28B C28 H28C 109.5 . . ?
C13 C14 H14A 109.5 . . ?
C13 C14 H14B 109.5 . . ?
C13 C14 H14C 109.5 . . ?
H14A C14 H14B 109.5 . . ?
H14A C14 H14C 109.5 . . ?
H14B C14 H14C 109.5 . . ?
C68 C69 H69A 109.5 . . ?
C68 C69 H69B 109.5 . . ?
C68 C69 H69C 109.5 . . ?
H69A C69 H69B 109.5 . . ?
H69A C69 H69C 109.5 . . ?
H69B C69 H69C 109.5 . . ?
C102 C104 H10R 109.5 . . ?
C102 C104 H10S 109.5 . . ?
C102 C104 H10T 109.5 . . ?
H10R C104 H10S 109.5 . . ?
H10R C104 H10T 109.5 . . ?
H10S C104 H10T 109.5 . . ?
C68 C70 H70A 109.5 . . ?
C68 C70 H70B 109.5 . . ?
C68 C70 H70C 109.5 . . ?
H70A C70 H70B 109.5 . . ?
H70A C70 H70C 109.5 . . ?
H70B C70 H70C 109.5 . . ?
C31 C32 H32A 109.5 . . ?
C31 C32 H32B 109.5 . . ?
C31 C32 H32C 109.5 . . ?
H32A C32 H32B 109.5 . . ?
H32A C32 H32C 109.5 . . ?
H32B C32 H32C 109.5 . . ?
C98 C101 H10U 109.5 . . ?
C98 C101 H10V 109.5 . . ?
C98 C101 H10W 109.5 . . ?
H10U C101 H10V 109.5 . . ?
H10U C101 H10W 109.5 . . ?
H10V C101 H10W 109.5 . . ?
C17 C18 H18A 109.5 . . ?
C17 C18 H18B 109.5 . . ?
C17 C18 H18C 109.5 . . ?
H18A C18 H18B 109.5 . . ?
H18A C18 H18C 109.5 . . ?
H18B C18 H18C 109.5 . . ?
C98 C99 H99A 109.5 . . ?
C98 C99 H99B 109.5 . . ?
C98 C99 H99C 109.5 . . ?
H99A C99 H99B 109.5 . . ?
H99A C99 H99C 109.5 . . ?
H99B C99 H99C 109.5 . . ?
C27 C29 H29A 109.5 . . ?
C27 C29 H29B 109.5 . . ?
C27 C29 H29C 109.5 . . ?
H29A C29 H29B 109.5 . . ?
H29A C29 H29C 109.5 . . ?
H29B C29 H29C 109.5 . . ?
C68 C71 H71A 109.5 . . ?
C68 C71 H71B 109.5 . . ?
C68 C71 H71C 109.5 . . ?
H71A C71 H71B 109.5 . . ?
H71A C71 H71C 109.5 . . ?
H71B C71 H71C 109.5 . . ?
C51 C56 H56A 109.5 . . ?
C51 C56 H56B 109.5 . . ?
C51 C56 H56C 109.5 . . ?
H56A C56 H56B 109.5 . . ?
H56A C56 H56C 109.5 . . ?
H56B C56 H56C 109.5 . . ?
C51 C54 H54A 109.5 . . ?
C51 C54 H54B 109.5 . . ?
C51 C54 H54C 109.5 . . ?
H54A C54 H54B 109.5 . . ?
H54A C54 H54C 109.5 . . ?
H54B C54 H54C 109.5 . . ?
C51 C52 H52A 109.5 . . ?
C51 C52 H52B 109.5 . . ?
C51 C52 H52C 109.5 . . ?
H52A C52 H52B 109.5 . . ?
H52A C52 H52C 109.5 . . ?
H52B C52 H52C 109.5 . . ?
C51 C53 H53A 109.5 . . ?
C51 C53 H53B 109.5 . . ?
C51 C53 H53C 109.5 . . ?
H53A C53 H53B 109.5 . . ?
H53A C53 H53C 109.5 . . ?
H53B C53 H53C 109.5 . . ?
C51 C57 H57A 109.5 . . ?
C51 C57 H57B 109.5 . . ?
C51 C57 H57C 109.5 . . ?
H57A C57 H57B 109.5 . . ?
H57A C57 H57C 109.5 . . ?
H57B C57 H57C 109.5 . . ?
C51 C55 H55A 109.5 . . ?
C51 C55 H55B 109.5 . . ?
C51 C55 H55C 109.5 . . ?
H55A C55 H55B 109.5 . . ?
H55A C55 H55C 109.5 . . ?
H55B C55 H55C 109.5 . . ?

loop_
_geom_bond_atom_site_label_1
_geom_bond_atom_site_label_2
_geom_bond_distance
_geom_bond_site_symmetry_2
_geom_bond_publ_flag
Nd1 O1 2.4475(13) . ?
Nd1 O2 2.4466(13) . ?
Nd1 B1 2.603(2) . ?
Nd1 B3 2.623(2) . ?
Nd1 B2 2.627(2) . ?
O1 C113 1.461(2) . ?
O1 C110 1.463(2) . ?
O2 C107 1.462(2) . ?
O2 C106 1.466(2) . ?
C1 C2 1.418(3) . ?
C1 C6 1.413(3) . ?
C1 B1 1.601(3) . ?
C2 C21 1.495(3) . ?
C2 C3 1.395(3) . ?
C9 H9 0.9500 . ?
C9 C7 1.395(3) . ?
C9 C11 1.397(3) . ?
C43 H43 0.9500 . ?
C43 C41 1.404(3) . ?
C43 C45 1.393(3) . ?
C73 C72 1.418(3) . ?
C73 C92 1.497(3) . ?
C73 C74 1.402(3) . ?
C41 C42 1.389(3) . ?
C41 C40 1.504(3) . ?
C21 C23 1.400(3) . ?
C21 C22 1.390(3) . ?
C42 H42 0.9500 . ?
C42 C44 1.405(3) . ?
C23 H23 0.9500 . ?
C23 C24 1.394(3) . ?
C72 C77 1.418(3) . ?
C72 B3 1.601(3) . ?
C82 C80 1.395(3) . ?
C82 C84 1.533(3) . ?
C82 C83 1.391(3) . ?
C94 H94 0.9500 . ?
C94 C92 1.398(3) . ?
C94 C95 1.385(3) . ?
C78 C80 1.393(3) . ?
C78 C77 1.493(3) . ?
C78 C79 1.396(3) . ?
C6 C5 1.405(3) . ?
C6 C7 1.501(3) . ?
C5 H5 0.9500 . ?
C5 C4 1.381(3) . ?
C80 H80 0.9500 . ?
C7 C8 1.392(3) . ?
C59 H59 0.9500 . ?
C59 C61 1.400(3) . ?
C59 C58 1.396(3) . ?
C84 C86 1.532(3) . ?
C84 C87 1.543(3) . ?
C84 C85 1.537(3) . ?
C92 C93 1.391(3) . ?
C8 H8 0.9500 . ?
C8 C10 1.399(3) . ?
C77 C76 1.398(3) . ?
C35 C36 1.420(3) . ?
C35 C40 1.417(3) . ?
C35 B2 1.604(3) . ?
C36 C58 1.500(3) . ?
C36 C37 1.402(3) . ?
C40 C39 1.401(3) . ?
C44 C46 1.393(3) . ?
C44 C47 1.539(3) . ?
C93 H93 0.9500 . ?
C93 C96 1.402(3) . ?
C61 C63 1.395(3) . ?
C61 C64 1.538(3) . ?
C39 H39 0.9500 . ?
C39 C38 1.383(3) . ?
C3 H3 0.9500 . ?
C3 C4 1.381(3) . ?
C45 C46 1.401(3) . ?
C45 C51 1.539(3) . ?
C79 H79 0.9500 . ?
C79 C81 1.393(3) . ?
C22 H22 0.9500 . ?
C22 C25 1.399(3) . ?
C11 C12 1.399(3) . ?
C11 C13 1.540(3) . ?
C4 H4 0.9500 . ?
C63 H63 0.9500 . ?
C63 C62 1.395(3) . ?
C96 C97 1.393(3) . ?
C96 C102 1.538(3) . ?
C58 C60 1.395(3) . ?
C64 C66 1.533(3) . ?
C64 C65 1.537(3) . ?
C64 C67 1.531(3) . ?
C10 C12 1.397(3) . ?
C10 C17 1.539(3) . ?
C62 C60 1.397(3) . ?
C62 C68 1.540(3) . ?
C12 H12 0.9500 . ?
C97 H97 0.9500 . ?
C97 C95 1.403(3) . ?
C102 C105 1.534(3) . ?
C102 C103 1.536(3) . ?
C102 C104 1.537(3) . ?
C25 C26 1.392(3) . ?
C25 C27 1.544(3) . ?
C37 H37 0.9500 . ?
C37 C38 1.384(3) . ?
C46 H46 0.9500 . ?
C95 C98 1.538(3) . ?
C60 H60 0.9500 . ?
C107 H10A 0.9900 . ?
C107 H10B 0.9900 . ?
C107 C108 1.508(3) . ?
C38 H38 0.9500 . ?
C74 H74 0.9500 . ?
C74 C75 1.383(3) . ?
C81 C83 1.389(3) . ?
C81 C88 1.533(3) . ?
C83 H83 0.9500 . ?
C86 H86A 0.9800 . ?
C86 H86B 0.9800 . ?
C86 H86C 0.9800 . ?
C106 H10C 0.9900 . ?
C106 H10D 0.9900 . ?
C106 C109 1.507(3) . ?
C87 H87A 0.9800 . ?
C87 H87B 0.9800 . ?
C87 H87C 0.9800 . ?
C24 C31 1.538(3) . ?
C24 C26 1.407(3) . ?
C31 C33 1.536(3) . ?
C31 C34 1.532(3) . ?
C31 C32 1.538(3) . ?
C76 H76 0.9500 . ?
C76 C75 1.377(3) . ?
C113 H11A 0.9900 . ?
C113 H11B 0.9900 . ?
C113 C112 1.510(3) . ?
C51 C56 1.567(4) . ?
C51 C54 1.576(4) . ?
C51 C52 1.449(4) . ?
C51 C53 1.591(7) . ?
C51 C57 1.668(7) . ?
C51 C55 1.384(8) . ?
C98 C100 1.528(3) . ?
C98 C101 1.531(3) . ?
C98 C99 1.532(3) . ?
C26 H26 0.9500 . ?
C91 H91A 0.9800 . ?
C91 H91B 0.9800 . ?
C91 H91C 0.9800 . ?
C91 C88 1.533(3) . ?
C17 C19 1.535(3) . ?
C17 C20 1.534(3) . ?
C17 C18 1.537(3) . ?
C13 C16 1.531(3) . ?
C13 C15 1.538(3) . ?
C13 C14 1.533(3) . ?
C66 H66A 0.9800 . ?
C66 H66B 0.9800 . ?
C66 H66C 0.9800 . ?
C88 C89 1.538(3) . ?
C88 C90 1.536(3) . ?
C27 C30 1.536(3) . ?
C27 C28 1.525(3) . ?
C27 C29 1.538(3) . ?
C75 H75 0.9500 . ?
C112 H11C 0.9900 . ?
C112 H11D 0.9900 . ?
C112 C111 1.524(3) . ?
B1 H1A 1.2000 . ?
B1 H1B 1.2000 . ?
B1 H1C 1.2000 . ?
C16 H16A 0.9800 . ?
C16 H16B 0.9800 . ?
C16 H16C 0.9800 . ?
C47 C48 1.535(3) . ?
C47 C49 1.534(3) . ?
C47 C50 1.539(3) . ?
C65 H65A 0.9800 . ?
C65 H65B 0.9800 . ?
C65 H65C 0.9800 . ?
C109 H10E 0.9900 . ?
C109 H10F 0.9900 . ?
C109 C108 1.526(3) . ?
C48 H48A 0.9800 . ?
C48 H48B 0.9800 . ?
C48 H48C 0.9800 . ?
C89 H89A 0.9800 . ?
C89 H89B 0.9800 . ?
C89 H89C 0.9800 . ?
C108 H10G 0.9900 . ?
C108 H10H 0.9900 . ?
C30 H30A 0.9800 . ?
C30 H30B 0.9800 . ?
C30 H30C 0.9800 . ?
C67 H67A 0.9800 . ?
C67 H67B 0.9800 . ?
C67 H67C 0.9800 . ?
C85 H85A 0.9800 . ?
C85 H85B 0.9800 . ?
C85 H85C 0.9800 . ?
B3 H3A 1.2000 . ?
B3 H3B 1.2000 . ?
B3 H3C 1.2000 . ?
C49 H49A 0.9800 . ?
C49 H49B 0.9800 . ?
C49 H49C 0.9800 . ?
C110 H11E 0.9900 . ?
C110 H11F 0.9900 . ?
C110 C111 1.495(3) . ?
C111 H11G 0.9900 . ?
C111 H11H 0.9900 . ?
C33 H33A 0.9800 . ?
C33 H33B 0.9800 . ?
C33 H33C 0.9800 . ?
C19 H19A 0.9800 . ?
C19 H19B 0.9800 . ?
C19 H19C 0.9800 . ?
B2 H2A 1.2000 . ?
B2 H2B 1.2000 . ?
B2 H2C 1.2000 . ?
C34 H34A 0.9800 . ?
C34 H34B 0.9800 . ?
C34 H34C 0.9800 . ?
C68 C69 1.542(3) . ?
C68 C70 1.535(3) . ?
C68 C71 1.534(3) . ?
C105 H10I 0.9800 . ?
C105 H10J 0.9800 . ?
C105 H10K 0.9800 . ?
C50 H50A 0.9800 . ?
C50 H50B 0.9800 . ?
C50 H50C 0.9800 . ?
C103 H10L 0.9800 . ?
C103 H10M 0.9800 . ?
C103 H10N 0.9800 . ?
C90 H90A 0.9800 . ?
C90 H90B 0.9800 . ?
C90 H90C 0.9800 . ?
C20 H20A 0.9800 . ?
C20 H20B 0.9800 . ?
C20 H20C 0.9800 . ?
C15 H15A 0.9800 . ?
C15 H15B 0.9800 . ?
C15 H15C 0.9800 . ?
C100 H10O 0.9800 . ?
C100 H10P 0.9800 . ?
C100 H10Q 0.9800 . ?
C28 H28A 0.9800 . ?
C28 H28B 0.9800 . ?
C28 H28C 0.9800 . ?
C14 H14A 0.9800 . ?
C14 H14B 0.9800 . ?
C14 H14C 0.9800 . ?
C69 H69A 0.9800 . ?
C69 H69B 0.9800 . ?
C69 H69C 0.9800 . ?
C104 H10R 0.9800 . ?
C104 H10S 0.9800 . ?
C104 H10T 0.9800 . ?
C70 H70A 0.9800 . ?
C70 H70B 0.9800 . ?
C70 H70C 0.9800 . ?
C32 H32A 0.9800 . ?
C32 H32B 0.9800 . ?
C32 H32C 0.9800 . ?
C101 H10U 0.9800 . ?
C101 H10V 0.9800 . ?
C101 H10W 0.9800 . ?
C18 H18A 0.9800 . ?
C18 H18B 0.9800 . ?
C18 H18C 0.9800 . ?
C99 H99A 0.9800 . ?
C99 H99B 0.9800 . ?
C99 H99C 0.9800 . ?
C29 H29A 0.9800 . ?
C29 H29B 0.9800 . ?
C29 H29C 0.9800 . ?
C71 H71A 0.9800 . ?
C71 H71B 0.9800 . ?
C71 H71C 0.9800 . ?
C56 H56A 0.9800 . ?
C56 H56B 0.9800 . ?
C56 H56C 0.9800 . ?
C54 H54A 0.9800 . ?
C54 H54B 0.9800 . ?
C54 H54C 0.9800 . ?
C52 H52A 0.9800 . ?
C52 H52B 0.9800 . ?
C52 H52C 0.9800 . ?
C53 H53A 0.9800 . ?
C53 H53B 0.9800 . ?
C53 H53C 0.9800 . ?
C57 H57A 0.9800 . ?
C57 H57B 0.9800 . ?
C57 H57C 0.9800 . ?
C55 H55A 0.9800 . ?
C55 H55B 0.9800 . ?
C55 H55C 0.9800 . ?

loop_
_geom_torsion_atom_site_label_1
_geom_torsion_atom_site_label_2
_geom_torsion_atom_site_label_3
_geom_torsion_atom_site_label_4
_geom_torsion
_geom_torsion_site_symmetry_1
_geom_torsion_site_symmetry_2
_geom_torsion_site_symmetry_3
_geom_torsion_site_symmetry_4
_geom_torsion_publ_flag
Nd1 O1 C113 C112 -139.65(13) . . . . ?
Nd1 O1 C110 C111 161.89(12) . . . . ?
Nd1 O2 C107 C108 162.12(13) . . . . ?
Nd1 O2 C106 C109 -138.02(14) . . . . ?
O1 C113 C112 C111 -33.1(2) . . . . ?
O1 C110 C111 C112 -31.8(2) . . . . ?
O2 C107 C108 C109 -33.2(2) . . . . ?
O2 C106 C109 C108 -31.8(2) . . . . ?
C1 C2 C21 C23 57.2(3) . . . . ?
C1 C2 C21 C22 -130.2(2) . . . . ?
C1 C2 C3 C4 -3.6(3) . . . . ?
C1 C6 C5 C4 -3.0(3) . . . . ?
C1 C6 C7 C9 -116.1(2) . . . . ?
C1 C6 C7 C8 71.5(3) . . . . ?
C2 C1 C6 C5 -0.9(3) . . . . ?
C2 C1 C6 C7 -178.39(17) . . . . ?
C2 C21 C23 C24 171.93(17) . . . . ?
C2 C21 C22 C25 -172.30(17) . . . . ?
C2 C3 C4 C5 -0.4(3) . . . . ?
C9 C7 C8 C10 -0.1(3) . . . . ?
C9 C11 C12 C10 0.1(3) . . . . ?
C9 C11 C13 C16 -176.09(18) . . . . ?
C9 C11 C13 C15 -55.9(2) . . . . ?
C9 C11 C13 C14 63.4(2) . . . . ?
C43 C41 C42 C44 0.3(3) . . . . ?
C43 C41 C40 C35 60.3(3) . . . . ?
C43 C41 C40 C39 -117.4(2) . . . . ?
C43 C45 C46 C44 -1.2(3) . . . . ?
C43 C45 C51 C56 124.6(2) . . . . ?
C43 C45 C51 C54 -123.2(3) . . . . ?
C43 C45 C51 C52 1.0(3) . . . . ?
C43 C45 C51 C53 -59.8(4) . . . . ?
C43 C45 C51 C57 44.6(4) . . . . ?
C43 C45 C51 C55 165.4(5) . . . . ?
C73 C72 C77 C78 -173.58(17) . . . . ?
C73 C72 C77 C76 3.2(3) . . . . ?
C73 C92 C93 C96 173.38(17) . . . . ?
C73 C74 C75 C76 2.1(3) . . . . ?
C41 C43 C45 C46 0.7(3) . . . . ?
C41 C43 C45 C51 -177.61(18) . . . . ?
C41 C42 C44 C46 -0.8(3) . . . . ?
C41 C42 C44 C47 176.74(18) . . . . ?
C41 C40 C39 C38 176.03(18) . . . . ?
C21 C2 C3 C4 173.53(18) . . . . ?
C21 C23 C24 C31 -176.80(17) . . . . ?
C21 C23 C24 C26 0.9(3) . . . . ?
C21 C22 C25 C26 -0.2(3) . . . . ?
C21 C22 C25 C27 176.71(18) . . . . ?
C42 C41 C40 C35 -126.9(2) . . . . ?
C42 C41 C40 C39 55.4(2) . . . . ?
C42 C44 C46 C45 1.2(3) . . . . ?
C42 C44 C47 C48 60.7(2) . . . . ?
C42 C44 C47 C49 -178.41(19) . . . . ?
C42 C44 C47 C50 -59.1(2) . . . . ?
C23 C21 C22 C25 0.5(3) . . . . ?
C23 C24 C31 C33 -121.7(2) . . . . ?
C23 C24 C31 C34 -1.7(3) . . . . ?
C23 C24 C31 C32 118.3(2) . . . . ?
C23 C24 C26 C25 -0.7(3) . . . . ?
C72 C73 C92 C94 -119.6(2) . . . . ?
C72 C73 C92 C93 67.7(3) . . . . ?
C72 C73 C74 C75 -2.2(3) . . . . ?
C72 C77 C76 C75 -3.4(3) . . . . ?
C94 C92 C93 C96 0.7(3) . . . . ?
C94 C95 C98 C100 105.5(2) . . . . ?
C94 C95 C98 C101 -134.6(2) . . . . ?
C94 C95 C98 C99 -14.5(3) . . . . ?
C78 C77 C76 C75 173.66(19) . . . . ?
C78 C79 C81 C83 -1.0(3) . . . . ?
C78 C79 C81 C88 178.84(18) . . . . ?
C6 C1 C2 C21 -172.77(17) . . . . ?
C6 C1 C2 C3 4.2(3) . . . . ?
C6 C5 C4 C3 3.6(3) . . . . ?
C6 C7 C8 C10 172.40(17) . . . . ?
C5 C6 C7 C9 66.3(2) . . . . ?
C5 C6 C7 C8 -106.1(2) . . . . ?
C80 C82 C84 C86 -177.24(17) . . . . ?
C80 C82 C84 C87 -57.5(2) . . . . ?
C80 C82 C84 C85 62.1(2) . . . . ?
C80 C82 C83 C81 0.5(3) . . . . ?
C80 C78 C77 C72 55.8(3) . . . . ?
C80 C78 C77 C76 -121.2(2) . . . . ?
C80 C78 C79 C81 0.7(3) . . . . ?
C7 C9 C11 C12 0.0(3) . . . . ?
C7 C9 C11 C13 179.62(17) . . . . ?
C7 C6 C5 C4 174.74(17) . . . . ?
C7 C8 C10 C12 0.2(3) . . . . ?
C7 C8 C10 C17 -178.48(18) . . . . ?
C59 C61 C63 C62 0.1(3) . . . . ?
C59 C61 C64 C66 -177.00(18) . . . . ?
C59 C61 C64 C65 62.7(2) . . . . ?
C59 C61 C64 C67 -56.6(2) . . . . ?
C59 C58 C60 C62 0.0(3) . . . . ?
C84 C82 C80 C78 178.21(17) . . . . ?
C84 C82 C83 C81 -178.50(18) . . . . ?
C92 C73 C72 C77 177.82(17) . . . . ?
C92 C73 C72 B3 -4.0(3) . . . . ?
C92 C73 C74 C75 179.3(2) . . . . ?
C92 C94 C95 C97 -0.7(3) . . . . ?
C92 C94 C95 C98 179.41(18) . . . . ?
C92 C93 C96 C97 0.0(3) . . . . ?
C92 C93 C96 C102 -178.03(17) . . . . ?
C8 C10 C12 C11 -0.2(3) . . . . ?
C8 C10 C17 C19 53.7(2) . . . . ?
C8 C10 C17 C20 173.38(19) . . . . ?
C8 C10 C17 C18 -66.1(3) . . . . ?
C77 C78 C80 C82 173.10(17) . . . . ?
C77 C78 C79 C81 -172.31(17) . . . . ?
C77 C76 C75 C74 0.7(3) . . . . ?
C35 C36 C58 C59 -108.1(2) . . . . ?
C35 C36 C58 C60 77.9(2) . . . . ?
C35 C36 C37 C38 -0.9(3) . . . . ?
C35 C40 C39 C38 -1.7(3) . . . . ?
C36 C35 C40 C41 -175.91(17) . . . . ?
C36 C35 C40 C39 1.6(3) . . . . ?
C36 C58 C60 C62 174.09(18) . . . . ?
C36 C37 C38 C39 0.8(3) . . . . ?
C40 C41 C42 C44 -172.65(17) . . . . ?
C40 C35 C36 C58 178.16(17) . . . . ?
C40 C35 C36 C37 -0.4(3) . . . . ?
C40 C39 C38 C37 0.4(3) . . . . ?
C93 C96 C97 C95 -1.2(3) . . . . ?
C93 C96 C102 C105 -179.17(18) . . . . ?
C93 C96 C102 C103 -58.5(2) . . . . ?
C93 C96 C102 C104 61.0(2) . . . . ?
C61 C59 C58 C36 -174.52(17) . . . . ?
C61 C59 C58 C60 -0.3(3) . . . . ?
C61 C63 C62 C60 -0.4(3) . . . . ?
C61 C63 C62 C68 179.55(18) . . . . ?
C3 C2 C21 C23 -119.9(2) . . . . ?
C3 C2 C21 C22 52.8(2) . . . . ?
C45 C43 C41 C42 -0.2(3) . . . . ?
C45 C43 C41 C40 172.63(17) . . . . ?
C79 C78 C80 C82 0.2(3) . . . . ?
C79 C78 C77 C72 -131.4(2) . . . . ?
C79 C78 C77 C76 51.6(2) . . . . ?
C79 C81 C83 C82 0.4(3) . . . . ?
C79 C81 C88 C91 58.1(2) . . . . ?
C79 C81 C88 C89 178.55(19) . . . . ?
C79 C81 C88 C90 -61.3(2) . . . . ?
C22 C21 C23 C24 -0.8(3) . . . . ?
C22 C25 C26 C24 0.4(3) . . . . ?
C22 C25 C27 C30 58.8(2) . . . . ?
C22 C25 C27 C28 179.6(2) . . . . ?
C22 C25 C27 C29 -59.0(3) . . . . ?
C11 C9 C7 C6 -172.63(17) . . . . ?
C11 C9 C7 C8 0.0(3) . . . . ?
C63 C61 C64 C66 3.4(3) . . . . ?
C63 C61 C64 C65 -116.9(2) . . . . ?
C63 C61 C64 C67 123.77(19) . . . . ?
C63 C62 C60 C58 0.4(3) . . . . ?
C63 C62 C68 C69 117.5(2) . . . . ?
C63 C62 C68 C70 -2.7(3) . . . . ?
C63 C62 C68 C71 -122.6(2) . . . . ?
C96 C97 C95 C94 1.5(3) . . . . ?
C96 C97 C95 C98 -178.61(18) . . . . ?
C58 C59 C61 C63 0.3(3) . . . . ?
C58 C59 C61 C64 -179.27(17) . . . . ?
C58 C36 C37 C38 -179.51(18) . . . . ?
C64 C61 C63 C62 179.64(18) . . . . ?
C12 C11 C13 C16 3.5(3) . . . . ?
C12 C11 C13 C15 123.7(2) . . . . ?
C12 C11 C13 C14 -117.1(2) . . . . ?
C12 C10 C17 C19 -125.0(2) . . . . ?
C12 C10 C17 C20 -5.3(3) . . . . ?
C12 C10 C17 C18 115.3(2) . . . . ?
C97 C96 C102 C105 2.8(3) . . . . ?
C97 C96 C102 C103 123.5(2) . . . . ?
C97 C96 C102 C104 -116.9(2) . . . . ?
C97 C95 C98 C100 -74.4(3) . . . . ?
C97 C95 C98 C101 45.5(3) . . . . ?
C97 C95 C98 C99 165.7(2) . . . . ?
C102 C96 C97 C95 176.81(18) . . . . ?
C37 C36 C58 C59 70.5(2) . . . . ?
C37 C36 C58 C60 -103.5(2) . . . . ?
C46 C44 C47 C48 -121.9(2) . . . . ?
C46 C44 C47 C49 -1.1(3) . . . . ?
C46 C44 C47 C50 118.3(2) . . . . ?
C46 C45 C51 C56 -53.7(3) . . . . ?
C46 C45 C51 C54 58.6(3) . . . . ?
C46 C45 C51 C52 -177.2(2) . . . . ?
C46 C45 C51 C53 121.9(4) . . . . ?
C46 C45 C51 C57 -133.7(3) . . . . ?
C46 C45 C51 C55 -12.8(5) . . . . ?
C95 C94 C92 C73 -173.34(18) . . . . ?
C95 C94 C92 C93 -0.4(3) . . . . ?
C60 C62 C68 C69 -62.6(3) . . . . ?
C60 C62 C68 C70 177.2(2) . . . . ?
C60 C62 C68 C71 57.4(2) . . . . ?
C107 O2 C106 C109 11.6(2) . . . . ?
C74 C73 C72 C77 -0.4(3) . . . . ?
C74 C73 C72 B3 177.75(18) . . . . ?
C74 C73 C92 C94 58.8(2) . . . . ?
C74 C73 C92 C93 -113.9(2) . . . . ?
C83 C82 C80 C78 -0.8(3) . . . . ?
C83 C82 C84 C86 1.7(3) . . . . ?
C83 C82 C84 C87 121.5(2) . . . . ?
C83 C82 C84 C85 -119.0(2) . . . . ?
C83 C81 C88 C91 -122.2(2) . . . . ?
C83 C81 C88 C89 -1.7(3) . . . . ?
C83 C81 C88 C90 118.5(2) . . . . ?
C106 O2 C107 C108 13.8(2) . . . . ?
C106 C109 C108 C107 39.8(2) . . . . ?
C31 C24 C26 C25 177.07(18) . . . . ?
C113 O1 C110 C111 11.4(2) . . . . ?
C113 C112 C111 C110 39.7(2) . . . . ?
C51 C45 C46 C44 177.12(18) . . . . ?
C26 C25 C27 C30 -124.4(2) . . . . ?
C26 C25 C27 C28 -3.7(3) . . . . ?
C26 C25 C27 C29 117.8(2) . . . . ?
C26 C24 C31 C33 60.6(2) . . . . ?
C26 C24 C31 C34 -179.36(19) . . . . ?
C26 C24 C31 C32 -59.3(2) . . . . ?
C17 C10 C12 C11 178.44(18) . . . . ?
C13 C11 C12 C10 -179.48(18) . . . . ?
C88 C81 C83 C82 -179.41(18) . . . . ?
C27 C25 C26 C24 -176.43(18) . . . . ?
B1 C1 C2 C21 8.7(3) . . . . ?
B1 C1 C2 C3 -174.40(17) . . . . ?
B1 C1 C6 C5 177.60(17) . . . . ?
B1 C1 C6 C7 0.1(3) . . . . ?
C47 C44 C46 C45 -176.19(18) . . . . ?
B3 C72 C77 C78 8.2(3) . . . . ?
B3 C72 C77 C76 -174.97(18) . . . . ?
C110 O1 C113 C112 14.0(2) . . . . ?
B2 C35 C36 C58 -2.3(3) . . . . ?
B2 C35 C36 C37 179.14(17) . . . . ?
B2 C35 C40 C41 4.6(3) . . . . ?
B2 C35 C40 C39 -177.88(17) . . . . ?
C68 C62 C60 C58 -179.57(18) . . . . ?
